data_4329883
loop_
_publ_author_name
'Arunabha Thakur'
'Soumik Sao'
'V. Ramkumar'
'Sundargopal Ghosh'

_publ_section_title
;
 Novel Class of Heterometallic Cubane and Boride Clusters Containing
 Heavier Group 16 Elements
;
_journal_name_full 'Inorganic Chemistry'
_journal_page_first 8322
_journal_page_last 8330
_journal_paper_doi 10.1021/ic3008602
_journal_volume 51
_journal_year 2012
_chemical_formula_moiety 'C29 H30 B3 Co3 Mo2 O9 Te'
_chemical_formula_sum 'C29 H30 B3 Co3 Mo2 O9 Te'
_chemical_formula_weight 1051.23
_chemical_name_systematic
;

 ?

;
_space_group_IT_number 2
_symmetry_cell_setting triclinic
_symmetry_space_group_name_Hall '-P 1'
_symmetry_space_group_name_H-M 'P -1'
_atom_sites_solution_hydrogens geom
_atom_sites_solution_primary direct
_atom_sites_solution_secondary difmap
_audit_creation_method SHELXL-97
_cell_angle_alpha 74.313(3)
_cell_angle_beta 76.110(3)
_cell_angle_gamma 63.926(3)
_cell_formula_units_Z 2
_cell_length_a 10.3465(7)
_cell_length_b 11.6799(7)
_cell_length_c 16.5804(10)
_cell_measurement_reflns_used 8151
_cell_measurement_temperature 298(2)
_cell_measurement_theta_max 30.12
_cell_measurement_theta_min 2.40
_cell_volume 1715.61(19)
_computing_cell_refinement 'APEX2/SAINT (Bruker, 2004)'
_computing_data_collection 'APEX2 (Bruker, 2004)'
_computing_data_reduction 'SAINT/XPREP (Bruker, 2004)'
_computing_molecular_graphics 'ORTEP3 (Farrugia, 1997) and Mercury (Bruno et al., 2002)'
_computing_publication_material 'SHELXL-97 (Sheldrick, 2008)'
_computing_structure_refinement 'SHELXL-97 (Sheldrick, 2008)'
_computing_structure_solution 'SIR92 (Altornare et al., 1993)'
_diffrn_ambient_temperature 298(2)
_diffrn_measured_fraction_theta_full 0.982
_diffrn_measured_fraction_theta_max 0.793
_diffrn_measurement_device_type 'Bruker APEXII CCD area detector'
_diffrn_measurement_method 'phi and omega scans'
_diffrn_radiation_monochromator graphite
_diffrn_radiation_source 'fine-focus sealed tube'
_diffrn_radiation_type MoK\a
_diffrn_radiation_wavelength 0.71073
_diffrn_reflns_av_R_equivalents 0.0534
_diffrn_reflns_av_sigmaI/netI 0.0732
_diffrn_reflns_limit_h_max 14
_diffrn_reflns_limit_h_min -14
_diffrn_reflns_limit_k_max 12
_diffrn_reflns_limit_k_min -16
_diffrn_reflns_limit_l_max 22
_diffrn_reflns_limit_l_min -22
_diffrn_reflns_number 24458
_diffrn_reflns_theta_full 25.00
_diffrn_reflns_theta_max 32.25
_diffrn_reflns_theta_min 1.29
_exptl_absorpt_coefficient_mu 3.014
_exptl_absorpt_correction_T_max 0.7526
_exptl_absorpt_correction_T_min 0.5839
_exptl_absorpt_correction_type multi-scan
_exptl_absorpt_process_details 'SADABS (Bruker,2004)'
_exptl_crystal_colour orange
_exptl_crystal_density_diffrn 2.035
_exptl_crystal_description Block
_exptl_crystal_F_000 1016
_exptl_crystal_size_max 0.20
_exptl_crystal_size_mid 0.18
_exptl_crystal_size_min 0.10
_refine_diff_density_max 2.381
_refine_diff_density_min -2.122
_refine_diff_density_rms 0.202
_refine_ls_extinction_method none
_refine_ls_goodness_of_fit_ref 0.977
_refine_ls_hydrogen_treatment constr
_refine_ls_matrix_type full
_refine_ls_number_parameters 434
_refine_ls_number_reflns 9662
_refine_ls_number_restraints 0
_refine_ls_restrained_S_all 0.977
_refine_ls_R_factor_all 0.0729
_refine_ls_R_factor_gt 0.0456
_refine_ls_shift/su_max 0.001
_refine_ls_shift/su_mean 0.000
_refine_ls_structure_factor_coef Fsqd
_refine_ls_weighting_details 'calc w=1/[\s^2^(Fo^2^)+(0.0637P)^2^+0.0000P] where P=(Fo^2^+2Fc^2^)/3'
_refine_ls_weighting_scheme calc
_refine_ls_wR_factor_gt 0.1047
_refine_ls_wR_factor_ref 0.1179
_reflns_number_gt 7009
_reflns_number_total 9662
_reflns_threshold_expression >2sigma(I)
_cod_data_source_file ic3008602_si_001_5.cif
_cod_data_source_block new2
_cod_original_cell_volume 1715.62(19)
_cod_database_code 4329883

loop_
_symmetry_equiv_pos_as_xyz
'x, y, z'
'-x, -y, -z'

loop_
_atom_site_label
_atom_site_type_symbol
_atom_site_fract_x
_atom_site_fract_y
_atom_site_fract_z
_atom_site_U_iso_or_equiv
_atom_site_adp_type
_atom_site_occupancy
_atom_site_symmetry_multiplicity
_atom_site_calc_flag
_atom_site_refinement_flags
B1 B 0.7154(6) 0.7135(5) 0.2687(3) 0.0163(10) Uani 1 1 d .
B2 B 0.8924(5) 0.7180(5) 0.2310(4) 0.0156(10) Uani 1 1 d .
B3 B 0.7782(6) 0.7659(5) 0.1579(3) 0.0158(10) Uani 1 1 d .
C1 C 0.4893(5) 1.0929(4) 0.3055(3) 0.0194(10) Uani 1 1 d .
C2 C 0.5181(5) 1.1421(4) 0.2183(3) 0.0186(10) Uani 1 1 d .
C3 C 0.5004(5) 1.0657(4) 0.1714(3) 0.0195(10) Uani 1 1 d .
C4 C 0.4535(5) 0.9730(4) 0.2291(3) 0.0176(10) Uani 1 1 d .
C5 C 0.4488(5) 0.9867(4) 0.3129(3) 0.0193(10) Uani 1 1 d .
C6 C 0.4752(6) 1.1579(5) 0.3753(4) 0.0290(12) Uani 1 1 d .
H6A H 0.5618 1.1718 0.3707 0.043 Uiso 1 1 calc R
H6B H 0.4619 1.1038 0.4289 0.043 Uiso 1 1 calc R
H6C H 0.3930 1.2398 0.3712 0.043 Uiso 1 1 calc R
C7 C 0.5357(6) 1.2675(4) 0.1828(4) 0.0285(12) Uani 1 1 d .
H7A H 0.4416 1.3378 0.1804 0.043 Uiso 1 1 calc R
H7B H 0.5891 1.2651 0.1268 0.043 Uiso 1 1 calc R
H7C H 0.5875 1.2799 0.2183 0.043 Uiso 1 1 calc R
C8 C 0.5004(5) 1.0967(5) 0.0778(3) 0.0268(11) Uani 1 1 d .
H8A H 0.5360 1.0176 0.0569 0.040 Uiso 1 1 calc R
H8B H 0.5621 1.1422 0.0510 0.040 Uiso 1 1 calc R
H8C H 0.4032 1.1501 0.0654 0.040 Uiso 1 1 calc R
C9 C 0.3961(5) 0.8915(5) 0.2053(4) 0.0268(12) Uani 1 1 d .
H9A H 0.3019 0.9451 0.1883 0.040 Uiso 1 1 calc R
H9B H 0.3885 0.8254 0.2530 0.040 Uiso 1 1 calc R
H9C H 0.4611 0.8516 0.1593 0.040 Uiso 1 1 calc R
C10 C 0.3916(5) 0.9178(5) 0.3933(3) 0.0263(11) Uani 1 1 d .
H10A H 0.2892 0.9666 0.4068 0.040 Uiso 1 1 calc R
H10B H 0.4406 0.9094 0.4383 0.040 Uiso 1 1 calc R
H10C H 0.4083 0.8331 0.3865 0.040 Uiso 1 1 calc R
C11 C 0.9557(5) 0.3056(4) 0.2429(3) 0.0203(10) Uani 1 1 d .
C12 C 0.8470(6) 0.3375(4) 0.3151(3) 0.0223(10) Uani 1 1 d .
C13 C 0.7139(5) 0.4306(4) 0.2853(3) 0.0194(10) Uani 1 1 d .
C14 C 0.7422(5) 0.4568(4) 0.1948(3) 0.0199(10) Uani 1 1 d .
C15 C 0.8885(5) 0.3801(4) 0.1688(3) 0.0209(10) Uani 1 1 d .
C16 C 0.9561(7) 0.3663(6) 0.0790(4) 0.0338(13) Uani 1 1 d .
H16A H 0.9474 0.2949 0.0661 0.051 Uiso 1 1 calc R
H16B H 1.0570 0.3505 0.0722 0.051 Uiso 1 1 calc R
H16C H 0.9071 0.4447 0.0412 0.051 Uiso 1 1 calc R
C17 C 1.1064(6) 0.2006(5) 0.2445(4) 0.0324(13) Uani 1 1 d .
H17A H 1.1048 0.1203 0.2415 0.049 Uiso 1 1 calc R
H17B H 1.1404 0.1908 0.2959 0.049 Uiso 1 1 calc R
H17C H 1.1702 0.2236 0.1969 0.049 Uiso 1 1 calc R
C18 C 0.8625(7) 0.2682(5) 0.4048(4) 0.0330(13) Uani 1 1 d .
H18A H 0.8034 0.3278 0.4423 0.049 Uiso 1 1 calc R
H18B H 0.9623 0.2341 0.4130 0.049 Uiso 1 1 calc R
H18C H 0.8316 0.1982 0.4165 0.049 Uiso 1 1 calc R
C19 C 0.5709(6) 0.4741(5) 0.3388(4) 0.0300(12) Uani 1 1 d .
H19A H 0.5259 0.4157 0.3437 0.045 Uiso 1 1 calc R
H19B H 0.5101 0.5599 0.3135 0.045 Uiso 1 1 calc R
H19C H 0.5840 0.4750 0.3940 0.045 Uiso 1 1 calc R
C20 C 0.6308(6) 0.5421(5) 0.1368(4) 0.0308(12) Uani 1 1 d .
H20A H 0.6748 0.5838 0.0871 0.046 Uiso 1 1 calc R
H20B H 0.5526 0.6067 0.1654 0.046 Uiso 1 1 calc R
H20C H 0.5937 0.4903 0.1209 0.046 Uiso 1 1 calc R
C21 C 0.8471(5) 0.9057(4) 0.0299(3) 0.0214(10) Uani 1 1 d .
C22 C 1.1042(6) 0.8018(5) 0.0735(4) 0.0256(11) Uani 1 1 d .
C23 C 1.0247(6) 0.8786(5) 0.3455(4) 0.0275(12) Uani 1 1 d .
C24 C 1.1660(5) 0.6996(5) 0.2465(4) 0.0273(12) Uani 1 1 d .
C25 C 0.9711(6) 0.6497(5) 0.4193(3) 0.0244(11) Uani 1 1 d .
C26 C 0.7107(6) 0.6421(5) 0.4369(3) 0.0235(11) Uani 1 1 d .
C27 C 1.0394(5) 0.4556(5) 0.3218(3) 0.0233(11) Uani 1 1 d .
C28 C 1.0642(5) 0.5224(4) 0.1598(3) 0.0211(10) Uani 1 1 d .
C29 C 0.7416(5) 0.8814(4) 0.3747(3) 0.0192(10) Uani 1 1 d .
Co1 Co 0.92025(7) 0.85691(6) 0.12375(4) 0.01600(14) Uani 1 1 d .
Co2 Co 0.98675(7) 0.81644(6) 0.26996(4) 0.01712(14) Uani 1 1 d .
Co3 Co 0.82822(7) 0.70142(6) 0.35935(4) 0.01574(14) Uani 1 1 d .
Mo1 Mo 0.69360(4) 0.92454(3) 0.25050(3) 0.01247(9) Uani 1 1 d .
Mo2 Mo 0.89552(4) 0.52099(3) 0.24278(3) 0.01429(9) Uani 1 1 d .
O1 O 0.8024(4) 0.9357(4) -0.0331(2) 0.0321(9) Uani 1 1 d .
O2 O 1.2200(4) 0.7687(4) 0.0393(3) 0.0382(10) Uani 1 1 d .
O3 O 1.0538(5) 0.9156(4) 0.3917(3) 0.0420(11) Uani 1 1 d .
O4 O 1.2783(4) 0.6215(4) 0.2330(3) 0.0485(12) Uani 1 1 d .
O5 O 1.0592(4) 0.6113(4) 0.4618(3) 0.0352(10) Uani 1 1 d .
O6 O 0.6340(4) 0.6041(4) 0.4866(3) 0.0399(10) Uani 1 1 d .
O7 O 1.1672(4) 0.5122(4) 0.1119(3) 0.0329(9) Uani 1 1 d .
O8 O 1.1342(4) 0.4014(4) 0.3614(3) 0.0382(10) Uani 1 1 d .
O9 O 0.7240(4) 0.9263(3) 0.4348(2) 0.0250(8) Uani 1 1 d .
Te1 Te 0.87860(3) 1.04001(3) 0.18647(2) 0.01876(9) Uani 1 1 d .

loop_
_atom_site_aniso_label
_atom_site_aniso_U_11
_atom_site_aniso_U_22
_atom_site_aniso_U_33
_atom_site_aniso_U_23
_atom_site_aniso_U_13
_atom_site_aniso_U_12
B1 0.016(2) 0.012(2) 0.019(3) -0.0011(19) -0.005(2) -0.0033(19)
B2 0.012(2) 0.013(2) 0.021(3) -0.004(2) -0.003(2) -0.0037(18)
B3 0.018(2) 0.011(2) 0.018(3) -0.0006(19) -0.003(2) -0.0062(19)
C1 0.015(2) 0.016(2) 0.026(3) -0.0072(19) -0.0050(19) -0.0018(17)
C2 0.016(2) 0.0100(19) 0.028(3) -0.0016(18) -0.010(2) -0.0014(17)
C3 0.016(2) 0.013(2) 0.023(3) -0.0032(19) -0.0048(19) 0.0006(17)
C4 0.009(2) 0.015(2) 0.029(3) -0.0061(19) -0.0063(18) -0.0014(16)
C5 0.014(2) 0.014(2) 0.025(3) -0.0045(19) -0.0035(19) -0.0001(17)
C6 0.025(3) 0.021(2) 0.038(3) -0.015(2) -0.005(2) -0.001(2)
C7 0.023(3) 0.009(2) 0.048(4) -0.002(2) -0.008(2) -0.0026(19)
C8 0.022(3) 0.027(3) 0.027(3) -0.001(2) -0.011(2) -0.004(2)
C9 0.019(2) 0.020(2) 0.042(3) -0.007(2) -0.010(2) -0.0034(19)
C10 0.019(2) 0.027(3) 0.030(3) -0.003(2) -0.002(2) -0.009(2)
C11 0.023(2) 0.009(2) 0.028(3) -0.0011(19) -0.005(2) -0.0067(18)
C12 0.030(3) 0.015(2) 0.025(3) -0.0007(19) -0.008(2) -0.012(2)
C13 0.024(2) 0.014(2) 0.023(3) -0.0033(19) -0.004(2) -0.0097(19)
C14 0.023(2) 0.014(2) 0.027(3) -0.0049(19) -0.006(2) -0.0093(19)
C15 0.027(3) 0.014(2) 0.023(3) -0.0038(19) -0.004(2) -0.0086(19)
C16 0.042(3) 0.033(3) 0.033(3) -0.017(3) 0.005(3) -0.020(3)
C17 0.024(3) 0.012(2) 0.056(4) -0.005(2) -0.011(3) 0.0001(19)
C18 0.047(4) 0.027(3) 0.027(3) 0.004(2) -0.010(3) -0.020(3)
C19 0.028(3) 0.023(3) 0.042(4) -0.007(2) -0.001(2) -0.014(2)
C20 0.036(3) 0.027(3) 0.038(3) -0.001(2) -0.018(3) -0.018(2)
C21 0.021(2) 0.017(2) 0.022(3) -0.005(2) 0.002(2) -0.0064(19)
C22 0.026(3) 0.021(2) 0.028(3) -0.001(2) -0.006(2) -0.009(2)
C23 0.029(3) 0.023(3) 0.034(3) -0.001(2) -0.010(2) -0.014(2)
C24 0.020(3) 0.030(3) 0.032(3) -0.003(2) -0.007(2) -0.011(2)
C25 0.033(3) 0.018(2) 0.023(3) 0.001(2) -0.011(2) -0.010(2)
C26 0.025(3) 0.016(2) 0.027(3) -0.003(2) -0.007(2) -0.006(2)
C27 0.021(2) 0.017(2) 0.029(3) -0.004(2) -0.006(2) -0.0032(19)
C28 0.017(2) 0.013(2) 0.030(3) -0.0052(19) -0.006(2) -0.0007(18)
C29 0.014(2) 0.015(2) 0.021(3) 0.0006(19) -0.0036(19) -0.0011(17)
Co1 0.0157(3) 0.0130(3) 0.0181(4) -0.0014(2) -0.0023(3) -0.0055(2)
Co2 0.0139(3) 0.0151(3) 0.0232(4) -0.0023(3) -0.0064(3) -0.0055(2)
Co3 0.0161(3) 0.0127(3) 0.0172(3) 0.0002(2) -0.0056(3) -0.0047(2)
Mo1 0.01139(17) 0.00818(16) 0.0163(2) -0.00179(14) -0.00381(14) -0.00188(13)
Mo2 0.01268(18) 0.00819(16) 0.0199(2) -0.00188(14) -0.00417(15) -0.00178(13)
O1 0.031(2) 0.039(2) 0.022(2) 0.0000(17) -0.0075(17) -0.0112(18)
O2 0.020(2) 0.038(2) 0.044(3) -0.007(2) 0.0104(18) -0.0088(17)
O3 0.054(3) 0.045(3) 0.044(3) -0.009(2) -0.022(2) -0.027(2)
O4 0.019(2) 0.048(3) 0.071(3) -0.021(2) -0.013(2) 0.0030(19)
O5 0.040(2) 0.031(2) 0.041(3) 0.0057(18) -0.027(2) -0.0168(18)
O6 0.037(2) 0.042(2) 0.034(2) 0.0036(19) 0.0043(19) -0.021(2)
O7 0.0222(19) 0.027(2) 0.042(3) -0.0078(18) 0.0042(18) -0.0063(16)
O8 0.034(2) 0.026(2) 0.050(3) -0.0092(19) -0.027(2) 0.0050(17)
O9 0.031(2) 0.0220(18) 0.022(2) -0.0065(15) -0.0088(15) -0.0061(15)
Te1 0.01932(16) 0.01255(14) 0.02540(19) -0.00150(12) -0.00446(13) -0.00780(12)

loop_
_atom_type_symbol
_atom_type_description
_atom_type_scat_dispersion_real
_atom_type_scat_dispersion_imag
_atom_type_scat_source
C C 0.0033 0.0016 'International Tables Vol C Tables 4.2.6.8 and 6.1.1.4'
H H 0.0000 0.0000 'International Tables Vol C Tables 4.2.6.8 and 6.1.1.4'
B B 0.0013 0.0007 'International Tables Vol C Tables 4.2.6.8 and 6.1.1.4'
O O 0.0106 0.0060 'International Tables Vol C Tables 4.2.6.8 and 6.1.1.4'
Co Co 0.3494 0.9721 'International Tables Vol C Tables 4.2.6.8 and 6.1.1.4'
Mo Mo -1.6832 0.6857 'International Tables Vol C Tables 4.2.6.8 and 6.1.1.4'
Te Te -0.5308 1.6751 'International Tables Vol C Tables 4.2.6.8 and 6.1.1.4'

loop_
_geom_angle_atom_site_label_1
_geom_angle_atom_site_label_2
_geom_angle_atom_site_label_3
_geom_angle
B2 B1 B3 56.1(3)
B2 B1 Co3 63.9(2)
B3 B1 Co3 118.2(3)
B2 B1 Mo2 65.5(2)
B3 B1 Mo2 81.1(3)
Co3 B1 Mo2 87.15(19)
B2 B1 Mo1 71.0(2)
B3 B1 Mo1 71.6(2)
Co3 B1 Mo1 77.12(17)
Mo2 B1 Mo1 136.3(2)
B3 B2 B1 62.6(3)
B3 B2 Co3 124.5(3)
B1 B2 Co3 63.9(2)
B3 B2 Co2 132.1(3)
B1 B2 Co2 128.3(3)
Co3 B2 Co2 75.05(18)
B3 B2 Co1 64.3(2)
B1 B2 Co1 120.0(3)
Co3 B2 Co1 140.0(3)
Co2 B2 Co1 74.34(16)
B3 B2 Mo2 84.6(3)
B1 B2 Mo2 67.3(2)
Co3 B2 Mo2 87.98(19)
Co2 B2 Mo2 143.0(3)
Co1 B2 Mo2 131.6(3)
B3 B2 Mo1 70.4(2)
B1 B2 Mo1 64.3(2)
Co3 B2 Mo1 74.56(16)
Co2 B2 Mo1 75.78(16)
Co1 B2 Mo1 73.43(15)
Mo2 B2 Mo1 131.5(2)
B2 B3 B1 61.4(3)
B2 B3 Co1 67.5(2)
B1 B3 Co1 121.7(3)
B2 B3 Mo1 68.7(2)
B1 B3 Mo1 63.5(2)
Co1 B3 Mo1 73.71(15)
B2 B3 Mo2 56.1(2)
B1 B3 Mo2 56.7(2)
Co1 B3 Mo2 112.9(2)
Mo1 B3 Mo2 111.7(2)
C2 C1 C5 107.8(4)
C2 C1 C6 124.6(4)
C5 C1 C6 126.5(5)
C2 C1 Mo1 74.0(3)
C5 C1 Mo1 72.1(3)
C6 C1 Mo1 128.8(3)
C1 C2 C3 108.3(4)
C1 C2 C7 125.1(4)
C3 C2 C7 125.7(5)
C1 C2 Mo1 71.4(3)
C3 C2 Mo1 71.9(2)
C7 C2 Mo1 131.2(3)
C4 C3 C2 108.3(4)
C4 C3 C8 125.4(4)
C2 C3 C8 125.1(4)
C4 C3 Mo1 73.2(3)
C2 C3 Mo1 73.3(3)
C8 C3 Mo1 129.1(3)
C3 C4 C5 108.2(4)
C3 C4 C9 124.8(5)
C5 C4 C9 126.3(5)
C3 C4 Mo1 72.2(3)
C5 C4 Mo1 71.3(3)
C9 C4 Mo1 129.9(3)
C4 C5 C1 107.3(4)
C4 C5 C10 126.6(4)
C1 C5 C10 125.6(4)
C4 C5 Mo1 73.7(3)
C1 C5 Mo1 72.3(3)
C10 C5 Mo1 126.2(3)
C1 C6 H6A 109.5
C1 C6 H6B 109.5
H6A C6 H6B 109.5
C1 C6 H6C 109.5
H6A C6 H6C 109.5
H6B C6 H6C 109.5
C2 C7 H7A 109.5
C2 C7 H7B 109.5
H7A C7 H7B 109.5
C2 C7 H7C 109.5
H7A C7 H7C 109.5
H7B C7 H7C 109.5
C3 C8 H8A 109.5
C3 C8 H8B 109.5
H8A C8 H8B 109.5
C3 C8 H8C 109.5
H8A C8 H8C 109.5
H8B C8 H8C 109.5
C4 C9 H9A 109.5
C4 C9 H9B 109.5
H9A C9 H9B 109.5
C4 C9 H9C 109.5
H9A C9 H9C 109.5
H9B C9 H9C 109.5
C5 C10 H10A 109.5
C5 C10 H10B 109.5
H10A C10 H10B 109.5
C5 C10 H10C 109.5
H10A C10 H10C 109.5
H10B C10 H10C 109.5
C15 C11 C12 107.5(4)
C15 C11 C17 125.9(5)
C12 C11 C17 126.1(5)
C15 C11 Mo2 73.0(3)
C12 C11 Mo2 73.8(3)
C17 C11 Mo2 124.8(3)
C13 C12 C11 108.1(4)
C13 C12 C18 125.2(5)
C11 C12 C18 125.8(5)
C13 C12 Mo2 75.0(3)
C11 C12 Mo2 70.4(3)
C18 C12 Mo2 128.8(3)
C12 C13 C14 107.2(4)
C12 C13 C19 125.0(5)
C14 C13 C19 127.2(5)
C12 C13 Mo2 70.2(3)
C14 C13 Mo2 71.4(3)
C19 C13 Mo2 130.6(3)
C15 C14 C13 109.0(4)
C15 C14 C20 125.3(5)
C13 C14 C20 125.5(5)
C15 C14 Mo2 70.7(3)
C13 C14 Mo2 73.9(3)
C20 C14 Mo2 125.9(3)
C14 C15 C11 108.2(4)
C14 C15 C16 125.4(5)
C11 C15 C16 126.0(5)
C14 C15 Mo2 74.6(3)
C11 C15 Mo2 71.1(3)
C16 C15 Mo2 126.2(3)
C15 C16 H16A 109.5
C15 C16 H16B 109.5
H16A C16 H16B 109.5
C15 C16 H16C 109.5
H16A C16 H16C 109.5
H16B C16 H16C 109.5
C11 C17 H17A 109.5
C11 C17 H17B 109.5
H17A C17 H17B 109.5
C11 C17 H17C 109.5
H17A C17 H17C 109.5
H17B C17 H17C 109.5
C12 C18 H18A 109.5
C12 C18 H18B 109.5
H18A C18 H18B 109.5
C12 C18 H18C 109.5
H18A C18 H18C 109.5
H18B C18 H18C 109.5
C13 C19 H19A 109.5
C13 C19 H19B 109.5
H19A C19 H19B 109.5
C13 C19 H19C 109.5
H19A C19 H19C 109.5
H19B C19 H19C 109.5
C14 C20 H20A 109.5
C14 C20 H20B 109.5
H20A C20 H20B 109.5
C14 C20 H20C 109.5
H20A C20 H20C 109.5
H20B C20 H20C 109.5
O1 C21 Co1 178.1(5)
O2 C22 Co1 178.0(5)
O3 C23 Co2 177.4(5)
O4 C24 Co2 177.3(5)
O5 C25 Co3 175.5(5)
O6 C26 Co3 179.4(5)
O8 C27 Mo2 169.3(4)
O7 C28 Mo2 174.3(4)
O9 C29 Co3 131.0(4)
O9 C29 Mo1 144.3(4)
Co3 C29 Mo1 84.41(19)
C21 Co1 C22 94.4(2)
C21 Co1 B3 80.5(2)
C22 Co1 B3 130.0(2)
C21 Co1 B2 128.0(2)
C22 Co1 B2 110.7(2)
B3 Co1 B2 48.2(2)
C21 Co1 Te1 112.88(15)
C22 Co1 Te1 106.64(17)
B3 Co1 Te1 121.28(15)
B2 Co1 Te1 102.72(14)
C21 Co1 Co2 170.07(16)
C22 Co1 Co2 94.31(18)
B3 Co1 Co2 97.50(15)
B2 Co1 Co2 52.42(14)
Te1 Co1 Co2 59.78(2)
C21 Co1 Mo1 107.29(16)
C22 Co1 Mo1 158.00(18)
B3 Co1 Mo1 59.73(15)
B2 Co1 Mo1 58.54(14)
Te1 Co1 Mo1 61.764(18)
Co2 Co1 Mo1 63.78(2)
C24 Co2 C23 97.4(2)
C24 Co2 B2 92.8(2)
C23 Co2 B2 154.9(2)
C24 Co2 Te1 125.52(18)
C23 Co2 Te1 90.50(17)
B2 Co2 Te1 102.14(14)
C24 Co2 Co3 109.33(17)
C23 Co2 Co3 103.17(17)
B2 Co2 Co3 51.78(15)
Te1 Co2 Co3 121.08(3)
C24 Co2 Co1 94.45(18)
C23 Co2 Co1 147.48(17)
B2 Co2 Co1 53.24(15)
Te1 Co2 Co1 58.31(2)
Co3 Co2 Co1 101.25(3)
C24 Co2 Mo1 148.83(17)
C23 Co2 Mo1 113.59(17)
B2 Co2 Mo1 57.54(13)
Te1 Co2 Mo1 60.429(17)
Co3 Co2 Mo1 61.60(2)
Co1 Co2 Mo1 61.33(2)
C26 Co3 C25 98.4(2)
C26 Co3 C29 99.3(2)
C25 Co3 C29 95.6(2)
C26 Co3 B2 137.9(2)
C25 Co3 B2 114.3(2)
C29 Co3 B2 102.8(2)
C26 Co3 B1 88.8(2)
C25 Co3 B1 160.6(2)
C29 Co3 B1 101.0(2)
B2 Co3 B1 52.2(2)
C26 Co3 Co2 167.92(16)
C25 Co3 Co2 76.48(17)
C29 Co3 Co2 70.68(14)
B2 Co3 Co2 53.17(14)
B1 Co3 Co2 99.59(15)
C26 Co3 Mo1 115.29(16)
C25 Co3 Mo1 133.72(16)
C29 Co3 Mo1 50.25(15)
B2 Co3 Mo1 58.96(14)
B1 Co3 Mo1 55.71(14)
Co2 Co3 Mo1 63.94(2)
C26 Co3 Mo2 95.99(16)
C25 Co3 Mo2 111.54(17)
C29 Co3 Mo2 146.40(15)
B2 Co3 Mo2 48.61(14)
B1 Co3 Mo2 49.46(14)
Co2 Co3 Mo2 96.08(3)
Mo1 Co3 Mo2 96.16(2)
C29 Mo1 B1 88.57(18)
C29 Mo1 C5 85.84(17)
B1 Mo1 C5 89.88(17)
C29 Mo1 C1 81.11(17)
B1 Mo1 C1 124.79(17)
C5 Mo1 C1 35.64(15)
C29 Mo1 C3 138.86(17)
B1 Mo1 C3 109.02(17)
C5 Mo1 C3 58.30(17)
C1 Mo1 C3 58.16(16)
C29 Mo1 C4 119.53(17)
B1 Mo1 C4 82.01(16)
C5 Mo1 C4 35.03(17)
C1 Mo1 C4 58.30(16)
C3 Mo1 C4 34.60(16)
C29 Mo1 C2 110.88(17)
B1 Mo1 C2 139.56(17)
C5 Mo1 C2 58.23(16)
C1 Mo1 C2 34.67(17)
C3 Mo1 C2 34.73(15)
C4 Mo1 C2 57.55(15)
C29 Mo1 B2 87.02(18)
B1 Mo1 B2 44.73(17)
C5 Mo1 B2 134.19(16)
C1 Mo1 B2 164.68(18)
C3 Mo1 B2 131.76(17)
C4 Mo1 B2 121.37(16)
C2 Mo1 B2 160.34(18)
C29 Mo1 B3 124.94(17)
B1 Mo1 B3 44.97(18)
C5 Mo1 B3 115.36(17)
C1 Mo1 B3 144.62(17)
C3 Mo1 B3 90.92(17)
C4 Mo1 B3 86.61(16)
C2 Mo1 B3 123.65(17)
B2 Mo1 B3 40.96(18)
C29 Mo1 Te1 93.36(13)
B1 Mo1 Te1 133.50(13)
C5 Mo1 Te1 136.61(11)
C1 Mo1 Te1 101.32(12)
C3 Mo1 Te1 99.57(12)
C4 Mo1 Te1 134.08(11)
C2 Mo1 Te1 82.15(11)
B2 Mo1 Te1 88.94(12)
B3 Mo1 Te1 100.46(12)
C29 Mo1 Co1 118.00(12)
B1 Mo1 Co1 84.42(13)
C5 Mo1 Co1 155.22(12)
C1 Mo1 Co1 147.08(12)
C3 Mo1 Co1 100.93(12)
C4 Mo1 Co1 120.19(12)
C2 Mo1 Co1 113.59(12)
B2 Mo1 Co1 48.03(13)
B3 Mo1 Co1 46.56(12)
Te1 Mo1 Co1 54.046(16)
C29 Mo1 Co3 45.34(12)
B1 Mo1 Co3 47.17(13)
C5 Mo1 Co3 101.96(12)
C1 Mo1 Co3 118.70(12)
C3 Mo1 Co3 152.08(12)
C4 Mo1 Co3 117.92(11)
C2 Mo1 Co3 153.18(12)
B2 Mo1 Co3 46.48(13)
B3 Mo1 Co3 79.85(12)
Te1 Mo1 Co3 107.98(2)
Co1 Mo1 Co3 91.76(2)
C28 Mo2 C27 81.7(2)
C28 Mo2 B2 75.60(19)
C27 Mo2 B2 87.04(19)
C28 Mo2 B1 118.81(19)
C27 Mo2 B1 110.25(19)
B2 Mo2 B1 47.18(18)
C28 Mo2 C11 91.92(18)
C27 Mo2 C11 86.22(18)
B2 Mo2 C11 166.56(18)
B1 Mo2 C11 146.26(18)
C28 Mo2 C15 85.09(18)
C27 Mo2 C15 119.87(18)
B2 Mo2 C15 144.36(19)
B1 Mo2 C15 127.22(18)
C11 Mo2 C15 35.89(17)
C28 Mo2 C12 126.58(18)
C27 Mo2 C12 83.94(19)
B2 Mo2 C12 154.15(19)
B1 Mo2 C12 114.45(18)
C11 Mo2 C12 35.83(17)
C15 Mo2 C12 59.08(17)
C28 Mo2 C14 112.86(19)
C27 Mo2 C14 141.16(18)
B2 Mo2 C14 130.71(17)
B1 Mo2 C14 94.28(17)
C11 Mo2 C14 58.63(16)
C15 Mo2 C14 34.69(16)
C12 Mo2 C14 58.13(17)
C28 Mo2 C13 143.26(18)
C27 Mo2 C13 114.52(19)
B2 Mo2 C13 134.73(17)
B1 Mo2 C13 87.55(17)
C11 Mo2 C13 58.71(16)
C15 Mo2 C13 58.16(17)
C12 Mo2 C13 34.81(16)
C14 Mo2 C13 34.68(17)
C28 Mo2 B3 81.32(17)
C27 Mo2 B3 126.18(18)
B2 Mo2 B3 39.25(18)
B1 Mo2 B3 42.22(18)
C11 Mo2 B3 144.89(17)
C15 Mo2 B3 109.01(17)
C12 Mo2 B3 144.15(17)
C14 Mo2 B3 92.28(16)
C13 Mo2 B3 109.35(16)
C28 Mo2 Co3 109.72(14)
C27 Mo2 Co3 66.91(14)
B2 Mo2 Co3 43.41(14)
B1 Mo2 Co3 43.39(13)
C11 Mo2 Co3 141.59(13)
C15 Mo2 Co3 164.91(12)
C12 Mo2 Co3 111.05(13)
C14 Mo2 Co3 131.30(12)
C13 Mo2 Co3 107.00(11)
B3 Mo2 Co3 71.74(11)
Co1 Te1 Co2 61.91(2)
Co1 Te1 Mo1 64.190(18)
Co2 Te1 Mo1 65.320(18)

loop_
_geom_bond_atom_site_label_1
_geom_bond_atom_site_label_2
_geom_bond_distance
B1 B2 1.808(7)
B1 B3 1.829(8)
B1 Co3 2.055(5)
B1 Mo2 2.274(5)
B1 Mo1 2.315(5)
B2 B3 1.709(8)
B2 Co3 2.055(6)
B2 Co2 2.093(5)
B2 Co1 2.116(5)
B2 Mo2 2.243(5)
B2 Mo1 2.428(5)
B3 Co1 2.064(5)
B3 Mo1 2.455(5)
B3 Mo2 2.689(5)
C1 C2 1.415(7)
C1 C5 1.442(6)
C1 C6 1.495(7)
C1 Mo1 2.357(4)
C2 C3 1.422(6)
C2 C7 1.497(6)
C2 Mo1 2.390(4)
C3 C4 1.415(7)
C3 C8 1.495(7)
C3 Mo1 2.372(5)
C4 C5 1.427(7)
C4 C9 1.493(6)
C4 Mo1 2.386(4)
C5 C10 1.496(7)
C5 Mo1 2.355(5)
C6 H6A 0.9600
C6 H6B 0.9600
C6 H6C 0.9600
C7 H7A 0.9600
C7 H7B 0.9600
C7 H7C 0.9600
C8 H8A 0.9600
C8 H8B 0.9600
C8 H8C 0.9600
C9 H9A 0.9600
C9 H9B 0.9600
C9 H9C 0.9600
C10 H10A 0.9600
C10 H10B 0.9600
C10 H10C 0.9600
C11 C15 1.432(7)
C11 C12 1.436(7)
C11 C17 1.502(6)
C11 Mo2 2.311(4)
C12 C13 1.429(7)
C12 C18 1.497(7)
C12 Mo2 2.356(5)
C13 C14 1.432(7)
C13 C19 1.479(7)
C13 Mo2 2.418(5)
C14 C15 1.408(7)
C14 C20 1.500(7)
C14 Mo2 2.385(5)
C15 C16 1.505(7)
C15 Mo2 2.335(5)
C16 H16A 0.9600
C16 H16B 0.9600
C16 H16C 0.9600
C17 H17A 0.9600
C17 H17B 0.9600
C17 H17C 0.9600
C18 H18A 0.9600
C18 H18B 0.9600
C18 H18C 0.9600
C19 H19A 0.9600
C19 H19B 0.9600
C19 H19C 0.9600
C20 H20A 0.9600
C20 H20B 0.9600
C20 H20C 0.9600
C21 O1 1.148(6)
C21 Co1 1.740(5)
C22 O2 1.136(6)
C22 Co1 1.784(5)
C23 O3 1.126(6)
C23 Co2 1.797(5)
C24 O4 1.134(6)
C24 Co2 1.780(5)
C25 O5 1.144(6)
C25 Co3 1.769(5)
C26 O6 1.142(6)
C26 Co3 1.767(5)
C27 O8 1.154(6)
C27 Mo2 1.978(5)
C28 O7 1.146(6)
C28 Mo2 1.950(5)
C29 O9 1.188(6)
C29 Co3 1.952(5)
C29 Mo1 2.110(5)
Co1 Te1 2.4532(7)
Co1 Co2 2.5434(9)
Co1 Mo1 2.7283(7)
Co2 Te1 2.4914(7)
Co2 Co3 2.5268(9)
Co2 Mo1 2.7894(7)
Co3 Mo1 2.7315(7)
Co3 Mo2 2.9879(7)
Mo1 Te1 2.6700(5)

loop_
_geom_torsion_atom_site_label_1
_geom_torsion_atom_site_label_2
_geom_torsion_atom_site_label_3
_geom_torsion_atom_site_label_4
_geom_torsion
Co3 B1 B2 B3 -164.8(3)
Mo2 B1 B2 B3 95.9(3)
Mo1 B1 B2 B3 -80.2(2)
B3 B1 B2 Co3 164.8(3)
Mo2 B1 B2 Co3 -99.34(16)
Mo1 B1 B2 Co3 84.64(14)
B3 B1 B2 Co2 123.6(4)
Co3 B1 B2 Co2 -41.2(3)
Mo2 B1 B2 Co2 -140.6(4)
Mo1 B1 B2 Co2 43.4(3)
B3 B1 B2 Co1 30.2(3)
Co3 B1 B2 Co1 -134.6(3)
Mo2 B1 B2 Co1 126.1(3)
Mo1 B1 B2 Co1 -50.0(3)
B3 B1 B2 Mo2 -95.9(3)
Co3 B1 B2 Mo2 99.34(16)
Mo1 B1 B2 Mo2 -176.0(2)
B3 B1 B2 Mo1 80.2(2)
Co3 B1 B2 Mo1 -84.64(14)
Mo2 B1 B2 Mo1 176.0(2)
Co3 B2 B3 B1 -16.6(3)
Co2 B2 B3 B1 -118.1(5)
Co1 B2 B3 B1 -151.1(3)
Mo2 B2 B3 B1 67.2(2)
Mo1 B2 B3 B1 -70.5(2)
B1 B2 B3 Co1 151.1(3)
Co3 B2 B3 Co1 134.5(3)
Co2 B2 B3 Co1 32.9(4)
Mo2 B2 B3 Co1 -141.7(2)
Mo1 B2 B3 Co1 80.55(12)
B1 B2 B3 Mo1 70.5(2)
Co3 B2 B3 Mo1 53.9(3)
Co2 B2 B3 Mo1 -47.6(4)
Co1 B2 B3 Mo1 -80.55(12)
Mo2 B2 B3 Mo1 137.73(19)
B1 B2 B3 Mo2 -67.2(2)
Co3 B2 B3 Mo2 -83.8(3)
Co2 B2 B3 Mo2 174.7(5)
Co1 B2 B3 Mo2 141.7(2)
Mo1 B2 B3 Mo2 -137.73(19)
Co3 B1 B3 B2 15.5(3)
Mo2 B1 B3 B2 -66.4(2)
Mo1 B1 B3 B2 79.0(2)
B2 B1 B3 Co1 -31.7(3)
Co3 B1 B3 Co1 -16.2(5)
Mo2 B1 B3 Co1 -98.1(3)
Mo1 B1 B3 Co1 47.3(3)
B2 B1 B3 Mo1 -79.0(2)
Co3 B1 B3 Mo1 -63.5(2)
Mo2 B1 B3 Mo1 -145.42(19)
B2 B1 B3 Mo2 66.4(2)
Co3 B1 B3 Mo2 81.9(3)
Mo1 B1 B3 Mo2 145.42(19)
C5 C1 C2 C3 -1.7(5)
C6 C1 C2 C3 -170.7(4)
Mo1 C1 C2 C3 62.9(3)
C5 C1 C2 C7 167.6(4)
C6 C1 C2 C7 -1.4(7)
Mo1 C1 C2 C7 -127.8(5)
C5 C1 C2 Mo1 -64.6(3)
C6 C1 C2 Mo1 126.4(5)
C1 C2 C3 C4 2.9(5)
C7 C2 C3 C4 -166.4(4)
Mo1 C2 C3 C4 65.4(3)
C1 C2 C3 C8 171.0(4)
C7 C2 C3 C8 1.7(8)
Mo1 C2 C3 C8 -126.5(5)
C1 C2 C3 Mo1 -62.5(3)
C7 C2 C3 Mo1 128.2(5)
C2 C3 C4 C5 -2.9(5)
C8 C3 C4 C5 -171.0(4)
Mo1 C3 C4 C5 62.6(3)
C2 C3 C4 C9 167.9(4)
C8 C3 C4 C9 -0.2(7)
Mo1 C3 C4 C9 -126.7(4)
C2 C3 C4 Mo1 -65.5(3)
C8 C3 C4 Mo1 126.5(5)
C3 C4 C5 C1 1.8(5)
C9 C4 C5 C1 -168.8(4)
Mo1 C4 C5 C1 65.0(3)
C3 C4 C5 C10 173.6(4)
C9 C4 C5 C10 2.9(7)
Mo1 C4 C5 C10 -123.3(5)
C3 C4 C5 Mo1 -63.1(3)
C9 C4 C5 Mo1 126.3(4)
C2 C1 C5 C4 -0.1(5)
C6 C1 C5 C4 168.6(4)
Mo1 C1 C5 C4 -65.9(3)
C2 C1 C5 C10 -171.9(4)
C6 C1 C5 C10 -3.2(7)
Mo1 C1 C5 C10 122.3(5)
C2 C1 C5 Mo1 65.8(3)
C6 C1 C5 Mo1 -125.4(5)
C15 C11 C12 C13 0.3(5)
C17 C11 C12 C13 -172.4(4)
Mo2 C11 C12 C13 66.0(3)
C15 C11 C12 C18 170.0(5)
C17 C11 C12 C18 -2.6(8)
Mo2 C11 C12 C18 -124.2(5)
C15 C11 C12 Mo2 -65.7(3)
C17 C11 C12 Mo2 121.6(5)
C11 C12 C13 C14 -0.8(5)
C18 C12 C13 C14 -170.6(4)
Mo2 C12 C13 C14 62.2(3)
C11 C12 C13 C19 170.7(4)
C18 C12 C13 C19 0.8(7)
Mo2 C12 C13 C19 -126.3(4)
C11 C12 C13 Mo2 -63.0(3)
C18 C12 C13 Mo2 127.2(5)
C12 C13 C14 C15 1.0(5)
C19 C13 C14 C15 -170.2(4)
Mo2 C13 C14 C15 62.5(3)
C12 C13 C14 C20 175.6(4)
C19 C13 C14 C20 4.4(7)
Mo2 C13 C14 C20 -123.0(5)
C12 C13 C14 Mo2 -61.4(3)
C19 C13 C14 Mo2 127.3(5)
C13 C14 C15 C11 -0.9(5)
C20 C14 C15 C11 -175.4(4)
Mo2 C14 C15 C11 63.6(3)
C13 C14 C15 C16 171.7(4)
C20 C14 C15 C16 -2.9(7)
Mo2 C14 C15 C16 -123.8(5)
C13 C14 C15 Mo2 -64.5(3)
C20 C14 C15 Mo2 120.9(4)
C12 C11 C15 C14 0.4(5)
C17 C11 C15 C14 173.0(4)
Mo2 C11 C15 C14 -65.9(3)
C12 C11 C15 C16 -172.1(4)
C17 C11 C15 C16 0.5(8)
Mo2 C11 C15 C16 121.6(5)
C12 C11 C15 Mo2 66.3(3)
C17 C11 C15 Mo2 -121.1(5)
O1 C21 Co1 C22 22(14)
O1 C21 Co1 B3 -108(14)
O1 C21 Co1 B2 -99(14)
O1 C21 Co1 Te1 132(14)
O1 C21 Co1 Co2 173(13)
O1 C21 Co1 Mo1 -162(14)
O2 C22 Co1 C21 16(14)
O2 C22 Co1 B3 97(14)
O2 C22 Co1 B2 149(14)
O2 C22 Co1 Te1 -100(14)
O2 C22 Co1 Co2 -159(14)
O2 C22 Co1 Mo1 -154(13)
B2 B3 Co1 C21 170.3(3)
B1 B3 Co1 C21 -159.8(4)
Mo1 B3 Co1 C21 -116.52(18)
Mo2 B3 Co1 C21 136.3(3)
B2 B3 Co1 C22 82.5(4)
B1 B3 Co1 C22 112.5(4)
Mo1 B3 Co1 C22 155.7(2)
Mo2 B3 Co1 C22 48.6(4)
B1 B3 Co1 B2 29.9(3)
Mo1 B3 Co1 B2 73.2(2)
Mo2 B3 Co1 B2 -33.9(2)
B2 B3 Co1 Te1 -78.6(2)
B1 B3 Co1 Te1 -48.7(4)
Mo1 B3 Co1 Te1 -5.43(17)
Mo2 B3 Co1 Te1 -112.58(17)
B2 B3 Co1 Co2 -19.6(2)
B1 B3 Co1 Co2 10.4(3)
Mo1 B3 Co1 Co2 53.64(10)
Mo2 B3 Co1 Co2 -53.5(2)
B2 B3 Co1 Mo1 -73.2(2)
B1 B3 Co1 Mo1 -43.3(3)
Mo2 B3 Co1 Mo1 -107.2(2)
B3 B2 Co1 C21 -12.2(4)
B1 B2 Co1 C21 -41.9(5)
Co3 B2 Co1 C21 -126.1(4)
Co2 B2 Co1 C21 -167.4(2)
Mo2 B2 Co1 C21 43.3(4)
Mo1 B2 Co1 C21 -88.0(2)
B3 B2 Co1 C22 -125.7(3)
B1 B2 Co1 C22 -155.4(4)
Co3 B2 Co1 C22 120.4(4)
Co2 B2 Co1 C22 79.1(2)
Mo2 B2 Co1 C22 -70.2(4)
Mo1 B2 Co1 C22 158.56(19)
B1 B2 Co1 B3 -29.7(3)
Co3 B2 Co1 B3 -113.9(5)
Co2 B2 Co1 B3 -155.2(3)
Mo2 B2 Co1 B3 55.5(3)
Mo1 B2 Co1 B3 -75.8(2)
B3 B2 Co1 Te1 120.8(2)
B1 B2 Co1 Te1 91.1(3)
Co3 B2 Co1 Te1 6.9(4)
Co2 B2 Co1 Te1 -34.44(13)
Mo2 B2 Co1 Te1 176.3(3)
Mo1 B2 Co1 Te1 45.03(11)
B3 B2 Co1 Co2 155.2(3)
B1 B2 Co1 Co2 125.5(4)
Co3 B2 Co1 Co2 41.3(3)
Mo2 B2 Co1 Co2 -149.3(4)
Mo1 B2 Co1 Co2 79.47(13)
B3 B2 Co1 Mo1 75.8(2)
B1 B2 Co1 Mo1 46.0(3)
Co3 B2 Co1 Mo1 -38.1(3)
Co2 B2 Co1 Mo1 -79.47(13)
Mo2 B2 Co1 Mo1 131.3(3)
O4 C24 Co2 C23 114(11)
O4 C24 Co2 B2 -43(11)
O4 C24 Co2 Te1 -151(11)
O4 C24 Co2 Co3 7(11)
O4 C24 Co2 Co1 -97(11)
O4 C24 Co2 Mo1 -60(11)
O3 C23 Co2 C24 19(11)
O3 C23 Co2 B2 132(11)
O3 C23 Co2 Te1 -107(11)
O3 C23 Co2 Co3 131(11)
O3 C23 Co2 Co1 -92(11)
O3 C23 Co2 Mo1 -165(11)
B3 B2 Co2 C24 -124.1(5)
B1 B2 Co2 C24 150.4(4)
Co3 B2 Co2 C24 112.6(2)
Co1 B2 Co2 C24 -93.5(2)
Mo2 B2 Co2 C24 47.1(5)
Mo1 B2 Co2 C24 -169.9(2)
B3 B2 Co2 C23 121.9(6)
B1 B2 Co2 C23 36.4(7)
Co3 B2 Co2 C23 -1.4(6)
Co1 B2 Co2 C23 152.5(5)
Mo2 B2 Co2 C23 -66.9(7)
Mo1 B2 Co2 C23 76.1(5)
B3 B2 Co2 Te1 3.2(5)
B1 B2 Co2 Te1 -82.4(4)
Co3 B2 Co2 Te1 -120.18(10)
Co1 B2 Co2 Te1 33.75(13)
Mo2 B2 Co2 Te1 174.3(4)
Mo1 B2 Co2 Te1 -42.68(12)
B3 B2 Co2 Co3 123.4(5)
B1 B2 Co2 Co3 37.8(3)
Co1 B2 Co2 Co3 153.9(2)
Mo2 B2 Co2 Co3 -65.5(4)
Mo1 B2 Co2 Co3 77.49(13)
B3 B2 Co2 Co1 -30.6(4)
B1 B2 Co2 Co1 -116.1(4)
Co3 B2 Co2 Co1 -153.9(2)
Mo2 B2 Co2 Co1 140.6(5)
Mo1 B2 Co2 Co1 -76.44(12)
B3 B2 Co2 Mo1 45.9(4)
B1 B2 Co2 Mo1 -39.7(3)
Co3 B2 Co2 Mo1 -77.49(13)
Co1 B2 Co2 Mo1 76.44(12)
Mo2 B2 Co2 Mo1 -143.0(5)
C21 Co1 Co2 C24 -173.7(9)
C22 Co1 Co2 C24 -22.8(2)
B3 Co1 Co2 C24 108.5(2)
B2 Co1 Co2 C24 90.1(2)
Te1 Co1 Co2 C24 -129.55(17)
Mo1 Co1 Co2 C24 159.32(17)
C21 Co1 Co2 C23 -62.5(10)
C22 Co1 Co2 C23 88.4(4)
B3 Co1 Co2 C23 -140.3(4)
B2 Co1 Co2 C23 -158.7(4)
Te1 Co1 Co2 C23 -18.4(3)
Mo1 Co1 Co2 C23 -89.5(3)
C21 Co1 Co2 B2 96.1(9)
C22 Co1 Co2 B2 -112.9(2)
B3 Co1 Co2 B2 18.4(2)
Te1 Co1 Co2 B2 140.33(17)
Mo1 Co1 Co2 B2 69.20(17)
C21 Co1 Co2 Te1 -44.2(9)
C22 Co1 Co2 Te1 106.76(16)
B3 Co1 Co2 Te1 -121.96(14)
B2 Co1 Co2 Te1 -140.33(17)
Mo1 Co1 Co2 Te1 -71.128(17)
C21 Co1 Co2 Co3 75.5(9)
C22 Co1 Co2 Co3 -133.52(16)
B3 Co1 Co2 Co3 -2.24(14)
B2 Co1 Co2 Co3 -20.61(17)
Te1 Co1 Co2 Co3 119.72(3)
Mo1 Co1 Co2 Co3 48.59(2)
C21 Co1 Co2 Mo1 26.9(9)
C22 Co1 Co2 Mo1 177.89(16)
B3 Co1 Co2 Mo1 -50.83(14)
B2 Co1 Co2 Mo1 -69.20(17)
Te1 Co1 Co2 Mo1 71.128(18)
O6 C26 Co3 C25 -175(100)
O6 C26 Co3 C29 88(49)
O6 C26 Co3 B2 -33(49)
O6 C26 Co3 B1 -13(49)
O6 C26 Co3 Co2 121(48)
O6 C26 Co3 Mo1 38(49)
O6 C26 Co3 Mo2 -62(49)
O5 C25 Co3 C26 13(6)
O5 C25 Co3 C29 113(6)
O5 C25 Co3 B2 -140(6)
O5 C25 Co3 B1 -98(6)
O5 C25 Co3 Co2 -178(100)
O5 C25 Co3 Mo1 150(6)
O5 C25 Co3 Mo2 -87(6)
O9 C29 Co3 C26 59.8(5)
Mo1 C29 Co3 C26 -115.3(2)
O9 C29 Co3 C25 -39.6(5)
Mo1 C29 Co3 C25 145.2(2)
O9 C29 Co3 B2 -156.2(5)
Mo1 C29 Co3 B2 28.7(2)
O9 C29 Co3 B1 150.4(5)
Mo1 C29 Co3 B1 -24.7(2)
O9 C29 Co3 Co2 -113.2(5)
Mo1 C29 Co3 Co2 71.70(11)
O9 C29 Co3 Mo1 175.1(6)
O9 C29 Co3 Mo2 175.8(3)
Mo1 C29 Co3 Mo2 0.7(3)
B3 B2 Co3 C26 42.3(5)
B1 B2 Co3 C26 25.9(4)
Co2 B2 Co3 C26 173.5(2)
Co1 B2 Co3 C26 132.3(4)
Mo2 B2 Co3 C26 -39.8(3)
Mo1 B2 Co3 C26 94.4(3)
B3 B2 Co3 C25 -180.0(3)
B1 B2 Co3 C25 163.6(2)
Co2 B2 Co3 C25 -48.8(2)
Co1 B2 Co3 C25 -89.9(4)
Mo2 B2 Co3 C25 98.0(2)
Mo1 B2 Co3 C25 -127.82(18)
B3 B2 Co3 C29 -77.7(4)
B1 B2 Co3 C29 -94.1(3)
Co2 B2 Co3 C29 53.53(19)
Co1 B2 Co3 C29 12.4(4)
Mo2 B2 Co3 C29 -159.72(17)
Mo1 B2 Co3 C29 -25.52(18)
B3 B2 Co3 B1 16.4(3)
Co2 B2 Co3 B1 147.6(3)
Co1 B2 Co3 B1 106.5(5)
Mo2 B2 Co3 B1 -65.6(2)
Mo1 B2 Co3 B1 68.6(2)
B3 B2 Co3 Co2 -131.2(4)
B1 B2 Co3 Co2 -147.6(3)
Co1 B2 Co3 Co2 -41.2(3)
Mo2 B2 Co3 Co2 146.8(2)
Mo1 B2 Co3 Co2 -79.05(12)
B3 B2 Co3 Mo1 -52.2(3)
B1 B2 Co3 Mo1 -68.6(2)
Co2 B2 Co3 Mo1 79.05(12)
Co1 B2 Co3 Mo1 37.9(3)
Mo2 B2 Co3 Mo1 -134.20(19)
B3 B2 Co3 Mo2 82.0(4)
B1 B2 Co3 Mo2 65.6(2)
Co2 B2 Co3 Mo2 -146.8(2)
Co1 B2 Co3 Mo2 172.1(5)
Mo1 B2 Co3 Mo2 134.20(19)
B2 B1 Co3 C26 -163.0(3)
B3 B1 Co3 C26 -177.3(3)
Mo2 B1 Co3 C26 -98.9(2)
Mo1 B1 Co3 C26 122.12(19)
B2 B1 Co3 C25 -50.7(7)
B3 B1 Co3 C25 -65.0(8)
Mo2 B1 Co3 C25 13.4(7)
Mo1 B1 Co3 C25 -125.6(6)
B2 B1 Co3 C29 97.8(3)
B3 B1 Co3 C29 83.5(3)
Mo2 B1 Co3 C29 161.83(18)
Mo1 B1 Co3 C29 22.89(19)
B3 B1 Co3 B2 -14.3(3)
Mo2 B1 Co3 B2 64.0(2)
Mo1 B1 Co3 B2 -74.9(2)
B2 B1 Co3 Co2 25.8(2)
B3 B1 Co3 Co2 11.5(3)
Mo2 B1 Co3 Co2 89.82(13)
Mo1 B1 Co3 Co2 -49.12(12)
B2 B1 Co3 Mo1 74.9(2)
B3 B1 Co3 Mo1 60.6(3)
Mo2 B1 Co3 Mo1 138.9(2)
B2 B1 Co3 Mo2 -64.0(2)
B3 B1 Co3 Mo2 -78.3(3)
Mo1 B1 Co3 Mo2 -138.9(2)
C24 Co2 Co3 C26 123.5(8)
C23 Co2 Co3 C26 20.7(8)
B2 Co2 Co3 C26 -158.7(8)
Te1 Co2 Co3 C26 -78.0(8)
Co1 Co2 Co3 C26 -137.7(8)
Mo1 Co2 Co3 C26 -89.2(8)
C24 Co2 Co3 C25 57.4(3)
C23 Co2 Co3 C25 -45.4(2)
B2 Co2 Co3 C25 135.2(2)
Te1 Co2 Co3 C25 -144.15(17)
Co1 Co2 Co3 C25 156.21(17)
Mo1 Co2 Co3 C25 -155.36(17)
C24 Co2 Co3 C29 158.4(2)
C23 Co2 Co3 C29 55.6(2)
B2 Co2 Co3 C29 -123.8(2)
Te1 Co2 Co3 C29 -43.14(15)
Co1 Co2 Co3 C29 -102.77(15)
Mo1 Co2 Co3 C29 -54.35(15)
C24 Co2 Co3 B2 -77.8(3)
C23 Co2 Co3 B2 179.4(2)
Te1 Co2 Co3 B2 80.68(17)
Co1 Co2 Co3 B2 21.04(17)
Mo1 Co2 Co3 B2 69.46(17)
C24 Co2 Co3 B1 -103.2(2)
C23 Co2 Co3 B1 154.0(2)
B2 Co2 Co3 B1 -25.4(2)
Te1 Co2 Co3 B1 55.27(15)
Co1 Co2 Co3 B1 -4.37(15)
Mo1 Co2 Co3 B1 44.06(14)
C24 Co2 Co3 Mo1 -147.27(19)
C23 Co2 Co3 Mo1 109.92(17)
B2 Co2 Co3 Mo1 -69.46(17)
Te1 Co2 Co3 Mo1 11.21(3)
Co1 Co2 Co3 Mo1 -48.43(2)
C24 Co2 Co3 Mo2 -53.37(19)
C23 Co2 Co3 Mo2 -156.18(17)
B2 Co2 Co3 Mo2 24.43(17)
Te1 Co2 Co3 Mo2 105.11(3)
Co1 Co2 Co3 Mo2 45.47(3)
Mo1 Co2 Co3 Mo2 93.90(2)
O9 C29 Mo1 B1 -152.3(7)
Co3 C29 Mo1 B1 21.37(18)
O9 C29 Mo1 C5 -62.3(7)
Co3 C29 Mo1 C5 111.35(17)
O9 C29 Mo1 C1 -26.8(6)
Co3 C29 Mo1 C1 146.93(18)
O9 C29 Mo1 C3 -34.5(8)
Co3 C29 Mo1 C3 139.2(2)
O9 C29 Mo1 C4 -72.3(7)
Co3 C29 Mo1 C4 101.35(18)
O9 C29 Mo1 C2 -8.7(7)
Co3 C29 Mo1 C2 165.00(14)
O9 C29 Mo1 B2 162.9(7)
Co3 C29 Mo1 B2 -23.37(17)
O9 C29 Mo1 B3 179.4(6)
Co3 C29 Mo1 B3 -6.9(3)
O9 C29 Mo1 Te1 74.2(6)
Co3 C29 Mo1 Te1 -112.13(12)
O9 C29 Mo1 Co1 124.8(6)
Co3 C29 Mo1 Co1 -61.54(17)
O9 C29 Mo1 Co3 -173.7(8)
B2 B1 Mo1 C29 -87.2(3)
B3 B1 Mo1 C29 -146.7(2)
Co3 B1 Mo1 C29 -20.69(17)
Mo2 B1 Mo1 C29 -92.4(4)
B2 B1 Mo1 C5 -173.0(3)
B3 B1 Mo1 C5 127.5(2)
Co3 B1 Mo1 C5 -106.53(17)
Mo2 B1 Mo1 C5 -178.3(4)
B2 B1 Mo1 C1 -165.3(2)
B3 B1 Mo1 C1 135.2(2)
Co3 B1 Mo1 C1 -98.8(2)
Mo2 B1 Mo1 C1 -170.6(3)
B2 B1 Mo1 C3 130.8(2)
B3 B1 Mo1 C3 71.3(3)
Co3 B1 Mo1 C3 -162.72(15)
Mo2 B1 Mo1 C3 125.5(3)
B2 B1 Mo1 C4 152.7(3)
B3 B1 Mo1 C4 93.2(2)
Co3 B1 Mo1 C4 -140.78(19)
Mo2 B1 Mo1 C4 147.5(4)
B2 B1 Mo1 C2 151.4(3)
B3 B1 Mo1 C2 92.0(3)
Co3 B1 Mo1 C2 -142.0(2)
Mo2 B1 Mo1 C2 146.2(3)
B3 B1 Mo1 B2 -59.5(3)
Co3 B1 Mo1 B2 66.5(2)
Mo2 B1 Mo1 B2 -5.2(3)
B2 B1 Mo1 B3 59.5(3)
Co3 B1 Mo1 B3 126.0(3)
Mo2 B1 Mo1 B3 54.3(3)
B2 B1 Mo1 Te1 6.1(3)
B3 B1 Mo1 Te1 -53.4(3)
Co3 B1 Mo1 Te1 72.6(2)
Mo2 B1 Mo1 Te1 0.8(5)
B2 B1 Mo1 Co1 31.1(2)
B3 B1 Mo1 Co1 -28.4(2)
Co3 B1 Mo1 Co1 97.62(13)
Mo2 B1 Mo1 Co1 25.9(3)
B2 B1 Mo1 Co3 -66.5(2)
B3 B1 Mo1 Co3 -126.0(3)
Mo2 B1 Mo1 Co3 -71.8(3)
C4 C5 Mo1 C29 -164.7(3)
C1 C5 Mo1 C29 80.5(3)
C10 C5 Mo1 C29 -41.0(4)
C4 C5 Mo1 B1 -76.2(3)
C1 C5 Mo1 B1 169.1(3)
C10 C5 Mo1 B1 47.5(4)
C4 C5 Mo1 C1 114.7(4)
C10 C5 Mo1 C1 -121.6(5)
C4 C5 Mo1 C3 36.4(3)
C1 C5 Mo1 C3 -78.3(3)
C10 C5 Mo1 C3 160.1(5)
C1 C5 Mo1 C4 -114.7(4)
C10 C5 Mo1 C4 123.7(5)
C4 C5 Mo1 C2 77.5(3)
C1 C5 Mo1 C2 -37.2(3)
C10 C5 Mo1 C2 -158.8(5)
C4 C5 Mo1 B2 -83.0(3)
C1 C5 Mo1 B2 162.3(3)
C10 C5 Mo1 B2 40.7(5)
C4 C5 Mo1 B3 -37.8(3)
C1 C5 Mo1 B3 -152.5(3)
C10 C5 Mo1 B3 85.9(4)
C4 C5 Mo1 Te1 104.8(3)
C1 C5 Mo1 Te1 -10.0(4)
C10 C5 Mo1 Te1 -131.5(4)
C4 C5 Mo1 Co1 0.2(4)
C1 C5 Mo1 Co1 -114.6(3)
C10 C5 Mo1 Co1 123.9(4)
C4 C5 Mo1 Co3 -122.1(2)
C1 C5 Mo1 Co3 123.2(3)
C10 C5 Mo1 Co3 1.6(4)
C2 C1 Mo1 C29 149.4(3)
C5 C1 Mo1 C29 -95.3(3)
C6 C1 Mo1 C29 27.6(4)
C2 C1 Mo1 B1 -128.7(3)
C5 C1 Mo1 B1 -13.3(4)
C6 C1 Mo1 B1 109.6(5)
C2 C1 Mo1 C5 -115.3(4)
C6 C1 Mo1 C5 122.9(6)
C2 C1 Mo1 C3 -36.6(3)
C5 C1 Mo1 C3 78.7(3)
C6 C1 Mo1 C3 -158.4(5)
C2 C1 Mo1 C4 -77.6(3)
C5 C1 Mo1 C4 37.8(3)
C6 C1 Mo1 C4 160.7(5)
C5 C1 Mo1 C2 115.3(4)
C6 C1 Mo1 C2 -121.8(6)
C2 C1 Mo1 B2 -171.1(5)
C5 C1 Mo1 B2 -55.7(7)
C6 C1 Mo1 B2 67.1(8)
C2 C1 Mo1 B3 -69.3(4)
C5 C1 Mo1 B3 46.1(4)
C6 C1 Mo1 B3 168.9(4)
C2 C1 Mo1 Te1 57.7(3)
C5 C1 Mo1 Te1 173.0(3)
C6 C1 Mo1 Te1 -64.1(5)
C2 C1 Mo1 Co1 20.1(4)
C5 C1 Mo1 Co1 135.5(2)
C6 C1 Mo1 Co1 -101.7(5)
C2 C1 Mo1 Co3 175.6(2)
C5 C1 Mo1 Co3 -69.0(3)
C6 C1 Mo1 Co3 53.8(5)
C4 C3 Mo1 C29 -70.1(4)
C2 C3 Mo1 C29 45.5(4)
C8 C3 Mo1 C29 167.5(4)
C4 C3 Mo1 B1 40.7(3)
C2 C3 Mo1 B1 156.3(3)
C8 C3 Mo1 B1 -81.7(5)
C4 C3 Mo1 C5 -36.9(3)
C2 C3 Mo1 C5 78.7(3)
C8 C3 Mo1 C5 -159.3(5)
C4 C3 Mo1 C1 -79.1(3)
C2 C3 Mo1 C1 36.5(3)
C8 C3 Mo1 C1 158.5(5)
C2 C3 Mo1 C4 115.6(4)
C8 C3 Mo1 C4 -122.4(6)
C4 C3 Mo1 C2 -115.6(4)
C8 C3 Mo1 C2 122.0(6)
C4 C3 Mo1 B2 86.3(3)
C2 C3 Mo1 B2 -158.1(3)
C8 C3 Mo1 B2 -36.1(5)
C4 C3 Mo1 B3 82.7(3)
C2 C3 Mo1 B3 -161.7(3)
C8 C3 Mo1 B3 -39.7(4)
C4 C3 Mo1 Te1 -176.6(3)
C2 C3 Mo1 Te1 -60.9(3)
C8 C3 Mo1 Te1 61.1(4)
C4 C3 Mo1 Co1 128.5(3)
C2 C3 Mo1 Co1 -115.9(3)
C8 C3 Mo1 Co1 6.1(4)
C4 C3 Mo1 Co3 12.9(4)
C2 C3 Mo1 Co3 128.6(3)
C8 C3 Mo1 Co3 -109.4(4)
C3 C4 Mo1 C29 134.7(3)
C5 C4 Mo1 C29 17.6(3)
C9 C4 Mo1 C29 -104.5(5)
C3 C4 Mo1 B1 -141.5(3)
C5 C4 Mo1 B1 101.3(3)
C9 C4 Mo1 B1 -20.7(5)
C3 C4 Mo1 C5 117.1(4)
C9 C4 Mo1 C5 -122.1(6)
C3 C4 Mo1 C1 78.7(3)
C5 C4 Mo1 C1 -38.5(3)
C9 C4 Mo1 C1 -160.5(5)
C5 C4 Mo1 C3 -117.1(4)
C9 C4 Mo1 C3 120.8(6)
C3 C4 Mo1 C2 37.5(3)
C5 C4 Mo1 C2 -79.6(3)
C9 C4 Mo1 C2 158.3(5)
C3 C4 Mo1 B2 -119.3(3)
C5 C4 Mo1 B2 123.5(3)
C9 C4 Mo1 B2 1.5(5)
C3 C4 Mo1 B3 -96.6(3)
C5 C4 Mo1 B3 146.3(3)
C9 C4 Mo1 B3 24.3(5)
C3 C4 Mo1 Te1 4.7(3)
C5 C4 Mo1 Te1 -112.4(3)
C9 C4 Mo1 Te1 125.6(4)
C3 C4 Mo1 Co1 -62.8(3)
C5 C4 Mo1 Co1 -179.9(2)
C9 C4 Mo1 Co1 58.0(5)
C3 C4 Mo1 Co3 -173.2(2)
C5 C4 Mo1 Co3 69.7(3)
C9 C4 Mo1 Co3 -52.4(5)
C1 C2 Mo1 C29 -32.6(3)
C3 C2 Mo1 C29 -149.8(3)
C7 C2 Mo1 C29 88.1(5)
C1 C2 Mo1 B1 81.4(4)
C3 C2 Mo1 B1 -35.9(4)
C7 C2 Mo1 B1 -157.9(4)
C1 C2 Mo1 C5 38.3(3)
C3 C2 Mo1 C5 -79.0(3)
C7 C2 Mo1 C5 159.0(5)
C3 C2 Mo1 C1 -117.2(4)
C7 C2 Mo1 C1 120.7(6)
C1 C2 Mo1 C3 117.2(4)
C7 C2 Mo1 C3 -122.1(6)
C1 C2 Mo1 C4 79.9(3)
C3 C2 Mo1 C4 -37.3(3)
C7 C2 Mo1 C4 -159.4(6)
C1 C2 Mo1 B2 173.0(4)
C3 C2 Mo1 B2 55.8(6)
C7 C2 Mo1 B2 -66.3(7)
C1 C2 Mo1 B3 139.4(3)
C3 C2 Mo1 B3 22.2(3)
C7 C2 Mo1 B3 -99.9(5)
C1 C2 Mo1 Te1 -123.2(3)
C3 C2 Mo1 Te1 119.6(3)
C7 C2 Mo1 Te1 -2.5(5)
C1 C2 Mo1 Co1 -168.2(2)
C3 C2 Mo1 Co1 74.5(3)
C7 C2 Mo1 Co1 -47.5(5)
C1 C2 Mo1 Co3 -8.5(4)
C3 C2 Mo1 Co3 -125.7(3)
C7 C2 Mo1 Co3 112.2(5)
B3 B2 Mo1 C29 159.2(3)
B1 B2 Mo1 C29 91.0(3)
Co3 B2 Mo1 C29 22.90(17)
Co2 B2 Mo1 C29 -55.21(18)
Co1 B2 Mo1 C29 -132.78(17)
Mo2 B2 Mo1 C29 95.9(3)
B3 B2 Mo1 B1 68.2(3)
Co3 B2 Mo1 B1 -68.1(2)
Co2 B2 Mo1 B1 -146.2(3)
Co1 B2 Mo1 B1 136.2(3)
Mo2 B2 Mo1 B1 4.9(3)
B3 B2 Mo1 C5 78.0(3)
B1 B2 Mo1 C5 9.7(4)
Co3 B2 Mo1 C5 -58.4(3)
Co2 B2 Mo1 C5 -136.46(19)
Co1 B2 Mo1 C5 145.97(19)
Mo2 B2 Mo1 C5 14.6(5)
B3 B2 Mo1 C1 120.2(6)
B1 B2 Mo1 C1 51.9(7)
Co3 B2 Mo1 C1 -16.2(7)
Co2 B2 Mo1 C1 -94.3(6)
Co1 B2 Mo1 C1 -171.8(5)
Mo2 B2 Mo1 C1 56.8(8)
B3 B2 Mo1 C3 -5.5(3)
B1 B2 Mo1 C3 -73.7(3)
Co3 B2 Mo1 C3 -141.78(18)
Co2 B2 Mo1 C3 140.11(18)
Co1 B2 Mo1 C3 62.5(2)
Mo2 B2 Mo1 C3 -68.8(4)
B3 B2 Mo1 C4 36.1(3)
B1 B2 Mo1 C4 -32.1(3)
Co3 B2 Mo1 C4 -100.21(19)
Co2 B2 Mo1 C4 -178.31(15)
Co1 B2 Mo1 C4 104.11(18)
Mo2 B2 Mo1 C4 -27.2(4)
B3 B2 Mo1 C2 -44.6(6)
B1 B2 Mo1 C2 -112.9(5)
Co3 B2 Mo1 C2 179.1(4)
Co2 B2 Mo1 C2 101.0(5)
Co1 B2 Mo1 C2 23.4(5)
Mo2 B2 Mo1 C2 -108.0(5)
B1 B2 Mo1 B3 -68.2(3)
Co3 B2 Mo1 B3 -136.3(3)
Co2 B2 Mo1 B3 145.6(3)
Co1 B2 Mo1 B3 68.0(2)
Mo2 B2 Mo1 B3 -63.3(3)
B3 B2 Mo1 Te1 -107.4(2)
B1 B2 Mo1 Te1 -175.6(2)
Co3 B2 Mo1 Te1 116.32(11)
Co2 B2 Mo1 Te1 38.21(12)
Co1 B2 Mo1 Te1 -39.36(11)
Mo2 B2 Mo1 Te1 -170.7(3)
B3 B2 Mo1 Co1 -68.0(2)
B1 B2 Mo1 Co1 -136.2(3)
Co3 B2 Mo1 Co1 155.7(2)
Co2 B2 Mo1 Co1 77.57(14)
Mo2 B2 Mo1 Co1 -131.4(4)
B3 B2 Mo1 Co3 136.3(3)
B1 B2 Mo1 Co3 68.1(2)
Co2 B2 Mo1 Co3 -78.11(15)
Co1 B2 Mo1 Co3 -155.7(2)
Mo2 B2 Mo1 Co3 73.0(3)
B2 B3 Mo1 C29 -25.6(3)
B1 B3 Mo1 C29 42.0(3)
Co1 B3 Mo1 C29 -97.3(2)
Mo2 B3 Mo1 C29 11.3(3)
B2 B3 Mo1 B1 -67.6(3)
Co1 B3 Mo1 B1 -139.3(3)
Mo2 B3 Mo1 B1 -30.7(2)
B2 B3 Mo1 C5 -129.1(3)
B1 B3 Mo1 C5 -61.5(3)
Co1 B3 Mo1 C5 159.21(15)
Mo2 B3 Mo1 C5 -92.1(2)
B2 B3 Mo1 C1 -156.8(3)
B1 B3 Mo1 C1 -89.1(3)
Co1 B3 Mo1 C1 131.5(2)
Mo2 B3 Mo1 C1 -119.8(3)
B2 B3 Mo1 C3 175.9(3)
B1 B3 Mo1 C3 -116.4(2)
Co1 B3 Mo1 C3 104.24(17)
Mo2 B3 Mo1 C3 -147.1(2)
B2 B3 Mo1 C4 -149.7(3)
B1 B3 Mo1 C4 -82.1(2)
Co1 B3 Mo1 C4 138.58(17)
Mo2 B3 Mo1 C4 -112.8(2)
B2 B3 Mo1 C2 163.5(2)
B1 B3 Mo1 C2 -128.8(2)
Co1 B3 Mo1 C2 91.8(2)
Mo2 B3 Mo1 C2 -159.53(17)
B1 B3 Mo1 B2 67.6(3)
Co1 B3 Mo1 B2 -71.7(2)
Mo2 B3 Mo1 B2 37.0(2)
B2 B3 Mo1 Te1 76.0(2)
B1 B3 Mo1 Te1 143.7(2)
Co1 B3 Mo1 Te1 4.33(14)
Mo2 B3 Mo1 Te1 112.98(16)
B2 B3 Mo1 Co1 71.7(2)
B1 B3 Mo1 Co1 139.3(3)
Mo2 B3 Mo1 Co1 108.7(2)
B2 B3 Mo1 Co3 -30.6(2)
B1 B3 Mo1 Co3 37.1(2)
Co1 B3 Mo1 Co3 -102.27(12)
Mo2 B3 Mo1 Co3 6.38(15)
C21 Co1 Mo1 C29 -179.5(2)
C22 Co1 Mo1 C29 -9.8(5)
B3 Co1 Mo1 C29 112.9(2)
B2 Co1 Mo1 C29 56.1(2)
Te1 Co1 Mo1 C29 -72.32(14)
Co2 Co1 Mo1 C29 -4.17(14)
C21 Co1 Mo1 B1 95.1(2)
C22 Co1 Mo1 B1 -95.2(4)
B3 Co1 Mo1 B1 27.6(2)
B2 Co1 Mo1 B1 -29.3(2)
Te1 Co1 Mo1 B1 -157.70(13)
Co2 Co1 Mo1 B1 -89.56(13)
C21 Co1 Mo1 C5 17.6(3)
C22 Co1 Mo1 C5 -172.7(5)
B3 Co1 Mo1 C5 -49.9(3)
B2 Co1 Mo1 C5 -106.8(3)
Te1 Co1 Mo1 C5 124.8(3)
Co2 Co1 Mo1 C5 -167.1(3)
C21 Co1 Mo1 C1 -59.5(3)
C22 Co1 Mo1 C1 110.1(5)
B3 Co1 Mo1 C1 -127.1(3)
B2 Co1 Mo1 C1 176.0(3)
Te1 Co1 Mo1 C1 47.6(2)
Co2 Co1 Mo1 C1 115.8(2)
C21 Co1 Mo1 C3 -13.2(2)
C22 Co1 Mo1 C3 156.5(4)
B3 Co1 Mo1 C3 -80.8(2)
B2 Co1 Mo1 C3 -137.6(2)
Te1 Co1 Mo1 C3 93.96(12)
Co2 Co1 Mo1 C3 162.10(12)
C21 Co1 Mo1 C4 17.7(2)
C22 Co1 Mo1 C4 -172.6(4)
B3 Co1 Mo1 C4 -49.8(2)
B2 Co1 Mo1 C4 -106.7(2)
Te1 Co1 Mo1 C4 124.91(12)
Co2 Co1 Mo1 C4 -166.95(12)
C21 Co1 Mo1 C2 -47.2(2)
C22 Co1 Mo1 C2 122.5(4)
B3 Co1 Mo1 C2 -114.8(2)
B2 Co1 Mo1 C2 -171.6(2)
Te1 Co1 Mo1 C2 59.95(12)
Co2 Co1 Mo1 C2 128.09(12)
C21 Co1 Mo1 B2 124.4(2)
C22 Co1 Mo1 B2 -65.9(5)
B3 Co1 Mo1 B2 56.8(2)
Te1 Co1 Mo1 B2 -128.43(16)
Co2 Co1 Mo1 B2 -60.29(16)
C21 Co1 Mo1 B3 67.6(2)
C22 Co1 Mo1 B3 -122.8(5)
B2 Co1 Mo1 B3 -56.8(2)
Te1 Co1 Mo1 B3 174.73(17)
Co2 Co1 Mo1 B3 -117.12(17)
C21 Co1 Mo1 Te1 -107.16(16)
C22 Co1 Mo1 Te1 62.5(4)
B3 Co1 Mo1 Te1 -174.73(17)
B2 Co1 Mo1 Te1 128.43(16)
Co2 Co1 Mo1 Te1 68.14(2)
C21 Co1 Mo1 Co3 141.79(16)
C22 Co1 Mo1 Co3 -48.5(4)
B3 Co1 Mo1 Co3 74.22(17)
B2 Co1 Mo1 Co3 17.38(16)
Te1 Co1 Mo1 Co3 -111.05(2)
Co2 Co1 Mo1 Co3 -42.90(2)
C26 Co3 Mo1 C29 80.8(3)
C25 Co3 Mo1 C29 -51.7(3)
B2 Co3 Mo1 C29 -146.9(2)
B1 Co3 Mo1 C29 150.2(3)
Co2 Co3 Mo1 C29 -85.86(18)
Mo2 Co3 Mo1 C29 -179.63(18)
C26 Co3 Mo1 B1 -69.5(3)
C25 Co3 Mo1 B1 158.0(3)
C29 Co3 Mo1 B1 -150.2(3)
B2 Co3 Mo1 B1 62.9(2)
Co2 Co3 Mo1 B1 123.91(18)
Mo2 Co3 Mo1 B1 30.14(18)
C26 Co3 Mo1 C5 9.0(2)
C25 Co3 Mo1 C5 -123.5(3)
C29 Co3 Mo1 C5 -71.7(2)
B2 Co3 Mo1 C5 141.4(2)
B1 Co3 Mo1 C5 78.5(2)
Co2 Co3 Mo1 C5 -157.58(12)
Mo2 Co3 Mo1 C5 108.65(12)
C26 Co3 Mo1 C1 42.8(2)
C25 Co3 Mo1 C1 -89.7(3)
C29 Co3 Mo1 C1 -37.9(2)
B2 Co3 Mo1 C1 175.2(2)
B1 Co3 Mo1 C1 112.3(2)
Co2 Co3 Mo1 C1 -123.79(13)
Mo2 Co3 Mo1 C1 142.44(13)
C26 Co3 Mo1 C3 -32.6(3)
C25 Co3 Mo1 C3 -165.1(3)
C29 Co3 Mo1 C3 -113.4(3)
B2 Co3 Mo1 C3 99.7(3)
B1 Co3 Mo1 C3 36.9(3)
Co2 Co3 Mo1 C3 160.8(3)
Mo2 Co3 Mo1 C3 67.0(3)
C26 Co3 Mo1 C4 -24.3(2)
C25 Co3 Mo1 C4 -156.8(3)
C29 Co3 Mo1 C4 -105.1(2)
B2 Co3 Mo1 C4 108.0(2)
B1 Co3 Mo1 C4 45.1(2)
Co2 Co3 Mo1 C4 169.04(13)
Mo2 Co3 Mo1 C4 75.27(13)
C26 Co3 Mo1 C2 48.3(3)
C25 Co3 Mo1 C2 -84.2(3)
C29 Co3 Mo1 C2 -32.4(3)
B2 Co3 Mo1 C2 -179.3(3)
B1 Co3 Mo1 C2 117.8(3)
Co2 Co3 Mo1 C2 -118.3(2)
Mo2 Co3 Mo1 C2 147.9(2)
C26 Co3 Mo1 B2 -132.4(2)
C25 Co3 Mo1 B2 95.1(3)
C29 Co3 Mo1 B2 146.9(2)
B1 Co3 Mo1 B2 -62.9(2)
Co2 Co3 Mo1 B2 61.02(16)
Mo2 Co3 Mo1 B2 -32.75(16)
C26 Co3 Mo1 B3 -105.0(2)
C25 Co3 Mo1 B3 122.5(3)
C29 Co3 Mo1 B3 174.3(2)
B2 Co3 Mo1 B3 27.4(2)
B1 Co3 Mo1 B3 -35.5(2)
Co2 Co3 Mo1 B3 88.41(12)
Mo2 Co3 Mo1 B3 -5.36(12)
C26 Co3 Mo1 Te1 157.22(18)
C25 Co3 Mo1 Te1 24.7(2)
C29 Co3 Mo1 Te1 76.46(18)
B2 Co3 Mo1 Te1 -70.42(16)
B1 Co3 Mo1 Te1 -133.31(18)
Co2 Co3 Mo1 Te1 -9.40(2)
Mo2 Co3 Mo1 Te1 -103.17(2)
C26 Co3 Mo1 Co1 -150.20(18)
C25 Co3 Mo1 Co1 77.3(2)
C29 Co3 Mo1 Co1 129.05(18)
B2 Co3 Mo1 Co1 -17.84(16)
B1 Co3 Mo1 Co1 -80.73(18)
Co2 Co3 Mo1 Co1 43.18(2)
Mo2 Co3 Mo1 Co1 -50.59(2)
O7 C28 Mo2 C27 77(4)
O7 C28 Mo2 B2 166(5)
O7 C28 Mo2 B1 -174(4)
O7 C28 Mo2 C11 -9(4)
O7 C28 Mo2 C15 -44(4)
O7 C28 Mo2 C12 1(5)
O7 C28 Mo2 C14 -66(5)
O7 C28 Mo2 C13 -44(5)
O7 C28 Mo2 B3 -154(4)
O7 C28 Mo2 Co3 139(4)
O8 C27 Mo2 C28 -62(3)
O8 C27 Mo2 B2 -138(3)
O8 C27 Mo2 B1 180(3)
O8 C27 Mo2 C11 30(3)
O8 C27 Mo2 C15 17(3)
O8 C27 Mo2 C12 66(3)
O8 C27 Mo2 C14 54(3)
O8 C27 Mo2 C13 83(3)
O8 C27 Mo2 B3 -135(2)
O8 C27 Mo2 Co3 -178(3)
B3 B2 Mo2 C28 93.9(3)
B1 B2 Mo2 C28 156.4(3)
Co3 B2 Mo2 C28 -141.1(2)
Co2 B2 Mo2 C28 -79.5(4)
Co1 B2 Mo2 C28 45.7(3)
Mo1 B2 Mo2 C28 151.6(4)
B3 B2 Mo2 C27 176.1(3)
B1 B2 Mo2 C27 -121.4(3)
Co3 B2 Mo2 C27 -58.9(2)
Co2 B2 Mo2 C27 2.7(4)
Co1 B2 Mo2 C27 127.9(3)
Mo1 B2 Mo2 C27 -126.1(3)
B3 B2 Mo2 B1 -62.5(3)
Co3 B2 Mo2 B1 62.5(2)
Co2 B2 Mo2 B1 124.1(6)
Co1 B2 Mo2 B1 -110.7(4)
Mo1 B2 Mo2 B1 -4.8(2)
B3 B2 Mo2 C11 116.2(8)
B1 B2 Mo2 C11 178.7(7)
Co3 B2 Mo2 C11 -118.8(8)
Co2 B2 Mo2 C11 -57.2(11)
Co1 B2 Mo2 C11 67.9(9)
Mo1 B2 Mo2 C11 173.9(6)
B3 B2 Mo2 C15 34.5(4)
B1 B2 Mo2 C15 97.1(4)
Co3 B2 Mo2 C15 159.5(2)
Co2 B2 Mo2 C15 -138.9(4)
Co1 B2 Mo2 C15 -13.7(5)
Mo1 B2 Mo2 C15 92.3(4)
B3 B2 Mo2 C12 -114.3(4)
B1 B2 Mo2 C12 -51.8(5)
Co3 B2 Mo2 C12 10.7(5)
Co2 B2 Mo2 C12 72.3(6)
Co1 B2 Mo2 C12 -162.5(3)
Mo1 B2 Mo2 C12 -56.6(6)
B3 B2 Mo2 C14 -14.0(4)
B1 B2 Mo2 C14 48.5(3)
Co3 B2 Mo2 C14 110.9(2)
Co2 B2 Mo2 C14 172.5(3)
Co1 B2 Mo2 C14 -62.3(4)
Mo1 B2 Mo2 C14 43.7(4)
B3 B2 Mo2 C13 -61.6(4)
B1 B2 Mo2 C13 0.9(4)
Co3 B2 Mo2 C13 63.4(3)
Co2 B2 Mo2 C13 125.0(4)
Co1 B2 Mo2 C13 -109.8(3)
Mo1 B2 Mo2 C13 -3.9(5)
B1 B2 Mo2 B3 62.5(3)
Co3 B2 Mo2 B3 125.0(3)
Co2 B2 Mo2 B3 -173.4(6)
Co1 B2 Mo2 B3 -48.2(3)
Mo1 B2 Mo2 B3 57.7(3)
B3 B2 Mo2 Co3 -125.0(3)
B1 B2 Mo2 Co3 -62.5(2)
Co2 B2 Mo2 Co3 61.6(4)
Co1 B2 Mo2 Co3 -173.2(4)
Mo1 B2 Mo2 Co3 -67.3(3)
B2 B1 Mo2 C28 -26.3(3)
B3 B1 Mo2 C28 30.4(3)
Co3 B1 Mo2 C28 -88.8(2)
Mo1 B1 Mo2 C28 -20.8(4)
B2 B1 Mo2 C27 65.4(3)
B3 B1 Mo2 C27 122.0(3)
Co3 B1 Mo2 C27 2.8(2)
Mo1 B1 Mo2 C27 70.8(4)
B3 B1 Mo2 B2 56.6(3)
Co3 B1 Mo2 B2 -62.5(2)
Mo1 B1 Mo2 B2 5.4(3)
B2 B1 Mo2 C11 -179.4(3)
B3 B1 Mo2 C11 -122.8(3)
Co3 B1 Mo2 C11 118.0(3)
Mo1 B1 Mo2 C11 -174.0(3)
B2 B1 Mo2 C15 -133.4(3)
B3 B1 Mo2 C15 -76.8(3)
Co3 B1 Mo2 C15 164.05(16)
Mo1 B1 Mo2 C15 -128.0(3)
B2 B1 Mo2 C12 157.9(2)
B3 B1 Mo2 C12 -145.5(2)
Co3 B1 Mo2 C12 95.4(2)
Mo1 B1 Mo2 C12 163.3(3)
B2 B1 Mo2 C14 -145.3(3)
B3 B1 Mo2 C14 -88.7(2)
Co3 B1 Mo2 C14 152.16(18)
Mo1 B1 Mo2 C14 -139.9(4)
B2 B1 Mo2 C13 -179.4(3)
B3 B1 Mo2 C13 -122.7(2)
Co3 B1 Mo2 C13 118.11(19)
Mo1 B1 Mo2 C13 -173.9(4)
B2 B1 Mo2 B3 -56.6(3)
Co3 B1 Mo2 B3 -119.2(3)
Mo1 B1 Mo2 B3 -51.2(3)
B2 B1 Mo2 Co3 62.5(2)
B3 B1 Mo2 Co3 119.2(3)
Mo1 B1 Mo2 Co3 68.0(3)
C15 C11 Mo2 C28 -78.9(3)
C12 C11 Mo2 C28 166.5(3)
C17 C11 Mo2 C28 43.4(5)
C15 C11 Mo2 C27 -160.5(3)
C12 C11 Mo2 C27 84.9(3)
C17 C11 Mo2 C27 -38.2(5)
C15 C11 Mo2 B2 -100.5(8)
C12 C11 Mo2 B2 144.9(8)
C17 C11 Mo2 B2 21.9(11)
C15 C11 Mo2 B1 77.8(4)
C12 C11 Mo2 B1 -36.8(5)
C17 C11 Mo2 B1 -159.9(4)
C12 C11 Mo2 C15 -114.6(4)
C17 C11 Mo2 C15 122.3(6)
C15 C11 Mo2 C12 114.6(4)
C17 C11 Mo2 C12 -123.0(6)
C15 C11 Mo2 C14 36.9(3)
C12 C11 Mo2 C14 -77.8(3)
C17 C11 Mo2 C14 159.2(5)
C15 C11 Mo2 C13 77.7(3)
C12 C11 Mo2 C13 -36.9(3)
C17 C11 Mo2 C13 -160.0(5)
C15 C11 Mo2 B3 -1.3(4)
C12 C11 Mo2 B3 -115.9(3)
C17 C11 Mo2 B3 121.0(5)
C15 C11 Mo2 Co3 155.2(2)
C12 C11 Mo2 Co3 40.6(4)
C17 C11 Mo2 Co3 -82.4(5)
C14 C15 Mo2 C28 -144.0(3)
C11 C15 Mo2 C28 100.1(3)
C16 C15 Mo2 C28 -21.1(5)
C14 C15 Mo2 C27 138.5(3)
C11 C15 Mo2 C27 22.6(4)
C16 C15 Mo2 C27 -98.7(5)
C14 C15 Mo2 B2 -87.2(4)
C11 C15 Mo2 B2 156.9(3)
C16 C15 Mo2 B2 35.6(6)
C14 C15 Mo2 B1 -21.2(4)
C11 C15 Mo2 B1 -137.0(3)
C16 C15 Mo2 B1 101.7(5)
C14 C15 Mo2 C11 115.9(4)
C16 C15 Mo2 C11 -121.3(6)
C14 C15 Mo2 C12 77.5(3)
C11 C15 Mo2 C12 -38.3(3)
C16 C15 Mo2 C12 -159.6(5)
C11 C15 Mo2 C14 -115.9(4)
C16 C15 Mo2 C14 122.9(6)
C14 C15 Mo2 C13 36.5(3)
C11 C15 Mo2 C13 -79.3(3)
C16 C15 Mo2 C13 159.4(5)
C14 C15 Mo2 B3 -64.9(3)
C11 C15 Mo2 B3 179.2(3)
C16 C15 Mo2 B3 57.9(5)
C14 C15 Mo2 Co3 25.3(6)
C11 C15 Mo2 Co3 -90.5(5)
C16 C15 Mo2 Co3 148.2(4)
C13 C12 Mo2 C28 -132.9(3)
C11 C12 Mo2 C28 -16.9(4)
C18 C12 Mo2 C28 103.7(5)
C13 C12 Mo2 C27 152.1(3)
C11 C12 Mo2 C27 -91.9(3)
C18 C12 Mo2 C27 28.7(5)
C13 C12 Mo2 B2 81.9(5)
C11 C12 Mo2 B2 -162.2(4)
C18 C12 Mo2 B2 -41.5(7)
C13 C12 Mo2 B1 42.6(3)
C11 C12 Mo2 B1 158.6(3)
C18 C12 Mo2 B1 -80.8(5)
C13 C12 Mo2 C11 -116.0(4)
C18 C12 Mo2 C11 120.7(6)
C13 C12 Mo2 C15 -77.6(3)
C11 C12 Mo2 C15 38.4(3)
C18 C12 Mo2 C15 159.1(5)
C13 C12 Mo2 C14 -36.7(3)
C11 C12 Mo2 C14 79.3(3)
C18 C12 Mo2 C14 -160.1(5)
C11 C12 Mo2 C13 116.0(4)
C18 C12 Mo2 C13 -123.4(6)
C13 C12 Mo2 B3 2.0(5)
C11 C12 Mo2 B3 118.0(3)
C18 C12 Mo2 B3 -121.3(5)
C13 C12 Mo2 Co3 89.7(3)
C11 C12 Mo2 Co3 -154.3(2)
C18 C12 Mo2 Co3 -33.7(5)
C15 C14 Mo2 C28 39.5(3)
C13 C14 Mo2 C28 156.8(3)
C20 C14 Mo2 C28 -80.7(5)
C15 C14 Mo2 C27 -66.5(4)
C13 C14 Mo2 C27 50.8(4)
C20 C14 Mo2 C27 173.3(4)
C15 C14 Mo2 B2 129.8(3)
C13 C14 Mo2 B2 -112.8(3)
C20 C14 Mo2 B2 9.7(6)
C15 C14 Mo2 B1 163.2(3)
C13 C14 Mo2 B1 -79.4(3)
C20 C14 Mo2 B1 43.1(5)
C15 C14 Mo2 C11 -38.2(3)
C13 C14 Mo2 C11 79.2(3)
C20 C14 Mo2 C11 -158.3(5)
C13 C14 Mo2 C15 117.3(4)
C20 C14 Mo2 C15 -120.2(6)
C15 C14 Mo2 C12 -80.5(3)
C13 C14 Mo2 C12 36.8(3)
C20 C14 Mo2 C12 159.3(5)
C15 C14 Mo2 C13 -117.3(4)
C20 C14 Mo2 C13 122.5(6)
C15 C14 Mo2 B3 121.0(3)
C13 C14 Mo2 B3 -121.7(3)
C20 C14 Mo2 B3 0.8(5)
C15 C14 Mo2 Co3 -171.5(2)
C13 C14 Mo2 Co3 -54.1(3)
C20 C14 Mo2 Co3 68.4(5)
C12 C13 Mo2 C28 79.6(4)
C14 C13 Mo2 C28 -37.4(4)
C19 C13 Mo2 C28 -160.9(4)
C12 C13 Mo2 C27 -30.8(3)
C14 C13 Mo2 C27 -147.7(3)
C19 C13 Mo2 C27 88.8(5)
C12 C13 Mo2 B2 -142.6(3)
C14 C13 Mo2 B2 100.5(3)
C19 C13 Mo2 B2 -23.0(6)
C12 C13 Mo2 B1 -141.9(3)
C14 C13 Mo2 B1 101.1(3)
C19 C13 Mo2 B1 -22.3(5)
C12 C13 Mo2 C11 38.0(3)
C14 C13 Mo2 C11 -78.9(3)
C19 C13 Mo2 C11 157.6(5)
C12 C13 Mo2 C15 80.4(3)
C14 C13 Mo2 C15 -36.5(3)
C19 C13 Mo2 C15 -160.0(5)
C14 C13 Mo2 C12 -116.9(4)
C19 C13 Mo2 C12 119.6(6)
C12 C13 Mo2 C14 116.9(4)
C19 C13 Mo2 C14 -123.5(6)
C12 C13 Mo2 B3 -178.7(3)
C14 C13 Mo2 B3 64.3(3)
C19 C13 Mo2 B3 -59.1(5)
C12 C13 Mo2 Co3 -102.6(3)
C14 C13 Mo2 Co3 140.4(2)
C19 C13 Mo2 Co3 17.0(5)
B2 B3 Mo2 C28 -77.8(3)
B1 B3 Mo2 C28 -153.4(3)
Co1 B3 Mo2 C28 -39.4(2)
Mo1 B3 Mo2 C28 -120.2(2)
B2 B3 Mo2 C27 -4.8(4)
B1 B3 Mo2 C27 -80.3(3)
Co1 B3 Mo2 C27 33.6(3)
Mo1 B3 Mo2 C27 -47.2(3)
B1 B3 Mo2 B2 -75.5(3)
Co1 B3 Mo2 B2 38.4(2)
Mo1 B3 Mo2 B2 -42.4(2)
B2 B3 Mo2 B1 75.5(3)
Co1 B3 Mo2 B1 113.9(3)
Mo1 B3 Mo2 B1 33.1(2)
B2 B3 Mo2 C11 -158.7(3)
B1 B3 Mo2 C11 125.7(3)
Co1 B3 Mo2 C11 -120.3(3)
Mo1 B3 Mo2 C11 158.9(2)
B2 B3 Mo2 C15 -159.5(3)
B1 B3 Mo2 C15 124.9(3)
Co1 B3 Mo2 C15 -121.1(2)
Mo1 B3 Mo2 C15 158.05(19)
B2 B3 Mo2 C12 137.3(3)
B1 B3 Mo2 C12 61.7(4)
Co1 B3 Mo2 C12 175.7(2)
Mo1 B3 Mo2 C12 94.9(3)
B2 B3 Mo2 C14 169.4(3)
B1 B3 Mo2 C14 93.9(3)
Co1 B3 Mo2 C14 -152.2(2)
Mo1 B3 Mo2 C14 127.0(2)
B2 B3 Mo2 C13 138.5(3)
B1 B3 Mo2 C13 63.0(3)
Co1 B3 Mo2 C13 176.9(2)
Mo1 B3 Mo2 C13 96.1(2)
B2 B3 Mo2 Co3 36.4(2)
B1 B3 Mo2 Co3 -39.2(2)
Co1 B3 Mo2 Co3 74.8(2)
Mo1 B3 Mo2 Co3 -6.04(14)
C26 Co3 Mo2 C28 -165.3(2)
C25 Co3 Mo2 C28 -63.8(2)
C29 Co3 Mo2 C28 77.9(3)
B2 Co3 Mo2 C28 40.2(2)
B1 Co3 Mo2 C28 111.5(2)
Co2 Co3 Mo2 C28 14.04(15)
Mo1 Co3 Mo2 C28 78.39(15)
C26 Co3 Mo2 C27 -93.9(2)
C25 Co3 Mo2 C27 7.6(2)
C29 Co3 Mo2 C27 149.3(3)
B2 Co3 Mo2 C27 111.6(2)
B1 Co3 Mo2 C27 -177.1(3)
Co2 Co3 Mo2 C27 85.46(16)
Mo1 Co3 Mo2 C27 149.80(16)
C26 Co3 Mo2 B2 154.5(2)
C25 Co3 Mo2 B2 -104.0(3)
C29 Co3 Mo2 B2 37.6(3)
B1 Co3 Mo2 B2 71.2(3)
Co2 Co3 Mo2 B2 -26.19(18)
Mo1 Co3 Mo2 B2 38.16(18)
C26 Co3 Mo2 B1 83.2(3)
C25 Co3 Mo2 B1 -175.3(3)
C29 Co3 Mo2 B1 -33.6(3)
B2 Co3 Mo2 B1 -71.2(3)
Co2 Co3 Mo2 B1 -97.4(2)
Mo1 Co3 Mo2 B1 -33.09(19)
C26 Co3 Mo2 C11 -44.7(3)
C25 Co3 Mo2 C11 56.8(3)
C29 Co3 Mo2 C11 -161.5(3)
B2 Co3 Mo2 C11 160.9(3)
B1 Co3 Mo2 C11 -127.9(3)
Co2 Co3 Mo2 C11 134.68(19)
Mo1 Co3 Mo2 C11 -160.97(19)
C26 Co3 Mo2 C15 26.0(5)
C25 Co3 Mo2 C15 127.5(5)
C29 Co3 Mo2 C15 -90.8(5)
B2 Co3 Mo2 C15 -128.5(5)
B1 Co3 Mo2 C15 -57.2(5)
Co2 Co3 Mo2 C15 -154.7(5)
Mo1 Co3 Mo2 C15 -90.3(5)
C26 Co3 Mo2 C12 -20.6(2)
C25 Co3 Mo2 C12 80.9(2)
C29 Co3 Mo2 C12 -137.4(3)
B2 Co3 Mo2 C12 -175.0(2)
B1 Co3 Mo2 C12 -103.8(2)
Co2 Co3 Mo2 C12 158.77(13)
Mo1 Co3 Mo2 C12 -136.88(13)
C26 Co3 Mo2 C14 44.9(2)
C25 Co3 Mo2 C14 146.4(2)
C29 Co3 Mo2 C14 -71.9(3)
B2 Co3 Mo2 C14 -109.6(2)
B1 Co3 Mo2 C14 -38.3(3)
Co2 Co3 Mo2 C14 -135.74(16)
Mo1 Co3 Mo2 C14 -71.39(16)
C26 Co3 Mo2 C13 16.1(2)
C25 Co3 Mo2 C13 117.6(2)
C29 Co3 Mo2 C13 -100.7(3)
B2 Co3 Mo2 C13 -138.4(2)
B1 Co3 Mo2 C13 -67.1(2)
Co2 Co3 Mo2 C13 -164.58(12)
Mo1 Co3 Mo2 C13 -100.23(12)
C26 Co3 Mo2 B3 121.4(2)
C25 Co3 Mo2 B3 -137.1(2)
C29 Co3 Mo2 B3 4.6(3)
B2 Co3 Mo2 B3 -33.1(2)
B1 Co3 Mo2 B3 38.2(2)
Co2 Co3 Mo2 B3 -59.27(12)
Mo1 Co3 Mo2 B3 5.07(12)
C21 Co1 Te1 Co2 172.50(18)
C22 Co1 Te1 Co2 -85.23(18)
B3 Co1 Te1 Co2 79.80(17)
B2 Co1 Te1 Co2 31.24(14)
Mo1 Co1 Te1 Co2 74.48(2)
C21 Co1 Te1 Mo1 98.02(17)
C22 Co1 Te1 Mo1 -159.71(18)
B3 Co1 Te1 Mo1 5.32(17)
B2 Co1 Te1 Mo1 -43.24(14)
Co2 Co1 Te1 Mo1 -74.48(2)
C24 Co2 Te1 Co1 70.8(2)
C23 Co2 Te1 Co1 170.25(18)
B2 Co2 Te1 Co1 -31.54(15)
Co3 Co2 Te1 Co1 -84.01(4)
Mo1 Co2 Te1 Co1 -72.67(2)
C24 Co2 Te1 Mo1 143.5(2)
C23 Co2 Te1 Mo1 -117.08(17)
B2 Co2 Te1 Mo1 41.13(15)
Co3 Co2 Te1 Mo1 -11.34(3)
Co1 Co2 Te1 Mo1 72.67(2)
C29 Mo1 Te1 Co1 122.58(12)
B1 Mo1 Te1 Co1 31.37(19)
C5 Mo1 Te1 Co1 -149.93(18)
C1 Mo1 Te1 Co1 -155.83(12)
C3 Mo1 Te1 Co1 -96.62(12)
C4 Mo1 Te1 Co1 -99.35(16)
C2 Mo1 Te1 Co1 -126.80(12)
B2 Mo1 Te1 Co1 35.63(13)
B3 Mo1 Te1 Co1 -3.89(12)
Co3 Mo1 Te1 Co1 78.73(2)
C29 Mo1 Te1 Co2 53.27(12)
B1 Mo1 Te1 Co2 -37.93(19)
C5 Mo1 Te1 Co2 140.76(18)
C1 Mo1 Te1 Co2 134.87(12)
C3 Mo1 Te1 Co2 -165.92(12)
C4 Mo1 Te1 Co2 -168.65(16)
C2 Mo1 Te1 Co2 163.90(12)
B2 Mo1 Te1 Co2 -33.67(13)
B3 Mo1 Te1 Co2 -73.19(13)
Co1 Mo1 Te1 Co2 -69.30(2)
Co3 Mo1 Te1 Co2 9.43(2)
